data_4036322
loop_
_publ_author_name
'Lin, Rui-Lian'
'Li, Jia-Qing'
'Liu, Jing-Xin'
'Kaifer, Angel E.'

_publ_section_title
;
 The Binding Interactions between Cyclohexanocucurbit[6]uril and Alkyl
 Viologens Give Rise to a Range of Diverse Structures in the Solid and the
 Solution Phases.
;
_journal_issue 21
_journal_name_full 'The Journal of organic chemistry'
_journal_page_first 10505
_journal_page_last 10511
_journal_paper_doi 10.1021/acs.joc.5b01557
_journal_volume 80
_journal_year 2015
_chemical_formula_sum 'C136 H228 Br2 N50 O55'
_chemical_formula_weight 3603.48
_space_group_IT_number 2
_space_group_name_Hall '-P 1'
_space_group_name_H-M_alt 'P -1'
_symmetry_cell_setting triclinic
_symmetry_space_group_name_H-M 'P -1'
_atom_sites_solution_hydrogens geom
_atom_sites_solution_primary direct
_atom_sites_solution_secondary difmap
_audit_creation_method SHELXL-97
_cell_angle_alpha 73.896(18)
_cell_angle_beta 71.580(12)
_cell_angle_gamma 60.691(11)
_cell_formula_units_Z 2
_cell_length_a 19.034(7)
_cell_length_b 19.358(10)
_cell_length_c 27.771(10)
_cell_measurement_reflns_used 7876
_cell_measurement_temperature 296(2)
_cell_measurement_theta_max 20.98
_cell_measurement_theta_min 2.21
_cell_volume 8372(6)
_computing_cell_refinement 'Bruker SMART'
_computing_data_collection 'Bruker SMART'
_computing_data_reduction 'Bruker SAINT'
_computing_molecular_graphics 'Bruker SHELXTL'
_computing_publication_material 'Bruker SHELXTL'
_computing_structure_refinement 'SHELXL-97 (Sheldrick, 1997)'
_computing_structure_solution 'SHELXS-97 (Sheldrick, 1990)'
_diffrn_ambient_temperature 296(2)
_diffrn_measured_fraction_theta_full 0.966
_diffrn_measured_fraction_theta_max 0.966
_diffrn_measurement_device_type 'CCD area detector'
_diffrn_measurement_method 'phi and omega scans'
_diffrn_radiation_monochromator graphite
_diffrn_radiation_source 'fine-focus sealed tube'
_diffrn_radiation_type MoK\a
_diffrn_radiation_wavelength 0.71073
_diffrn_reflns_av_R_equivalents 0.0656
_diffrn_reflns_av_sigmaI/netI 0.0970
_diffrn_reflns_limit_h_max 23
_diffrn_reflns_limit_h_min -22
_diffrn_reflns_limit_k_max 23
_diffrn_reflns_limit_k_min -20
_diffrn_reflns_limit_l_max 34
_diffrn_reflns_limit_l_min -34
_diffrn_reflns_number 92752
_diffrn_reflns_theta_full 26.00
_diffrn_reflns_theta_max 26.00
_diffrn_reflns_theta_min 1.22
_diffrn_standards_decay_% none
_exptl_absorpt_coefficient_mu 0.585
_exptl_absorpt_correction_T_max 0.9071
_exptl_absorpt_correction_T_min 0.8441
_exptl_absorpt_correction_type multi-scan
_exptl_absorpt_process_details 'SADABS (Bruker, 2008)'
_exptl_crystal_colour colorless
_exptl_crystal_density_diffrn 1.429
_exptl_crystal_density_method 'not measured'
_exptl_crystal_description block
_exptl_crystal_F_000 3807
_exptl_crystal_size_max 0.30
_exptl_crystal_size_mid 0.21
_exptl_crystal_size_min 0.17
_platon_squeeze_details '                                                               '
_refine_diff_density_max 0.800
_refine_diff_density_min -1.177
_refine_diff_density_rms 0.067
_refine_ls_extinction_method none
_refine_ls_goodness_of_fit_ref 1.026
_refine_ls_hydrogen_treatment mixed
_refine_ls_matrix_type full
_refine_ls_number_parameters 2134
_refine_ls_number_reflns 31775
_refine_ls_number_restraints 0
_refine_ls_restrained_S_all 1.026
_refine_ls_R_factor_all 0.1313
_refine_ls_R_factor_gt 0.0674
_refine_ls_shift/su_max 0.004
_refine_ls_shift/su_mean 0.000
_refine_ls_structure_factor_coef Fsqd
_refine_ls_weighting_details 'calc w=1/[\s^2^(Fo^2^)+(0.0860P)^2^+0.0000P] where P=(Fo^2^+2Fc^2^)/3'
_refine_ls_weighting_scheme calc
_refine_ls_wR_factor_gt 0.1683
_refine_ls_wR_factor_ref 0.1900
_reflns_number_gt 15575
_reflns_number_total 31775
_reflns_threshold_expression >2sigma(I)
_cod_data_source_file jo5b01557_si_003.cif
_cod_data_source_block Cy6CB6+C3
_cod_depositor_comments
;
The following automatic conversions were performed:

data item '_symmetry_cell_setting' value 'Triclinic' was changed to
'triclinic' in accordance with the
/home/saulius/struct/COD-crude-data/automatic-downloads/DataCite-retrospective/ACS/depositions/lib/dictionaries/cif_core.dic
dictionary named 'cif_core.dic' version 2.4.2 last updated on
2011-04-26.

Automatic conversion script
Id: cif_fix_values 6909 2019-04-08 15:41:33Z antanas 
;
_cod_original_sg_symbol_H-M P-1
_cod_database_code 4036322

loop_
_symmetry_equiv_pos_as_xyz
'x, y, z'
'-x, -y, -z'

loop_
_atom_site_label
_atom_site_type_symbol
_atom_site_fract_x
_atom_site_fract_y
_atom_site_fract_z
_atom_site_U_iso_or_equiv
_atom_site_adp_type
_atom_site_occupancy
_atom_site_symmetry_multiplicity
_atom_site_calc_flag
_atom_site_refinement_flags
Br1 Br 0.09896(3) 0.51110(3) 0.220499(18) 0.10030(17) Uani 1 1 d .
N01 N 0.29702(13) 0.72967(13) 0.24603(8) 0.0390(6) Uani 1 1 d .
N02 N 0.31895(12) 0.89210(13) -0.01416(8) 0.0383(6) Uani 1 1 d .
C02 C 0.2258(2) 0.7377(2) 0.34014(13) 0.0802(13) Uani 1 1 d .
H02A H 0.1772 0.7378 0.3357 0.096 Uiso 1 1 calc R
H02B H 0.2161 0.7929 0.3358 0.096 Uiso 1 1 calc R
C01 C 0.2400(3) 0.6965(3) 0.39380(15) 0.137(3) Uani 1 1 d .
H01A H 0.1925 0.7243 0.4188 0.206 Uiso 1 1 calc R
H01B H 0.2876 0.6972 0.3983 0.206 Uiso 1 1 calc R
H01C H 0.2488 0.6421 0.3981 0.206 Uiso 1 1 calc R
C03 C 0.29803(19) 0.69589(19) 0.30099(11) 0.0550(10) Uani 1 1 d .
H03A H 0.3056 0.6413 0.3058 0.066 Uiso 1 1 calc R
H03B H 0.3462 0.6932 0.3080 0.066 Uiso 1 1 calc R
C05 C 0.23285(18) 0.82717(19) 0.18104(12) 0.0548(10) Uani 1 1 d .
H05A H 0.1869 0.8729 0.1723 0.066 Uiso 1 1 calc R
C04 C 0.23283(18) 0.79387(19) 0.23232(12) 0.0558(10) Uani 1 1 d .
H04A H 0.1865 0.8175 0.2574 0.067 Uiso 1 1 calc R
C06 C 0.30048(16) 0.79286(16) 0.14315(10) 0.0380(7) Uani 1 1 d .
C07 C 0.36566(17) 0.72383(16) 0.15920(11) 0.0446(8) Uani 1 1 d .
H07A H 0.4119 0.6973 0.1350 0.054 Uiso 1 1 calc R
C08 C 0.36263(18) 0.69449(17) 0.20981(12) 0.0501(9) Uani 1 1 d .
H08A H 0.4075 0.6485 0.2196 0.060 Uiso 1 1 calc R
C09 C 0.30362(15) 0.82804(16) 0.08851(11) 0.0384(8) Uani 1 1 d .
C012 C 0.27559(15) 0.91109(16) 0.07285(11) 0.0401(8) Uani 1 1 d .
H01D H 0.2518 0.9455 0.0971 0.048 Uiso 1 1 calc R
C010 C 0.33774(17) 0.78026(17) 0.05087(11) 0.0431(8) Uani 1 1 d .
H01E H 0.3559 0.7252 0.0599 0.052 Uiso 1 1 calc R
C011 C 0.34522(17) 0.81342(17) 0.00003(11) 0.0440(8) Uani 1 1 d .
H01F H 0.3691 0.7802 -0.0250 0.053 Uiso 1 1 calc R
C013 C 0.28352(15) 0.94099(17) 0.02161(11) 0.0394(8) Uani 1 1 d .
H01G H 0.2641 0.9960 0.0114 0.047 Uiso 1 1 calc R
C014 C 0.33189(19) 0.92767(18) -0.06933(11) 0.0516(9) Uani 1 1 d .
H01H H 0.3726 0.9474 -0.0759 0.062 Uiso 1 1 calc R
H01I H 0.2806 0.9735 -0.0753 0.062 Uiso 1 1 calc R
C015 C 0.3597(2) 0.8726(2) -0.10790(12) 0.0679(11) Uani 1 1 d .
H01J H 0.3205 0.8511 -0.1016 0.081 Uiso 1 1 calc R
H01K H 0.4130 0.8281 -0.1043 0.081 Uiso 1 1 calc R
C016 C 0.3661(3) 0.9186(3) -0.16182(14) 0.1138(18) Uani 1 1 d .
H01L H 0.3837 0.8835 -0.1862 0.171 Uiso 1 1 calc R
H01M H 0.4055 0.9391 -0.1681 0.171 Uiso 1 1 calc R
H01N H 0.3132 0.9622 -0.1653 0.171 Uiso 1 1 calc R
O1 O 0.00818(13) 0.74299(12) 0.49242(7) 0.0554(6) Uani 1 1 d .
O2 O 0.08105(13) 0.87983(13) 0.49557(7) 0.0591(6) Uani 1 1 d .
O3 O 0.31922(11) 0.46376(12) 0.48923(7) 0.0507(6) Uani 1 1 d .
O4 O 0.13034(12) 0.52963(12) 0.48913(7) 0.0524(6) Uani 1 1 d .
O5 O 0.27826(12) 0.81729(12) 0.49885(7) 0.0508(6) Uani 1 1 d .
O6 O 0.38300(11) 0.61386(12) 0.48869(7) 0.0479(6) Uani 1 1 d .
O7 O 0.35217(12) 0.85039(12) 0.26505(7) 0.0501(6) Uani 1 1 d .
O8 O 0.13306(11) 0.94948(12) 0.26235(7) 0.0494(6) Uani 1 1 d .
O9 O 0.20483(11) 0.62433(11) 0.26045(7) 0.0447(5) Uani 1 1 d .
O10 O 0.05533(11) 0.82724(11) 0.25882(7) 0.0467(6) Uani 1 1 d .
O11 O 0.42867(11) 0.52241(10) 0.25560(7) 0.0406(5) Uani 1 1 d .
O12 O 0.50815(12) 0.64274(11) 0.25905(7) 0.0471(5) Uani 1 1 d .
N1 N 0.26063(13) 0.91117(13) 0.42575(8) 0.0374(6) Uani 1 1 d .
N2 N 0.42930(12) 0.44981(13) 0.42082(8) 0.0334(6) Uani 1 1 d .
N3 N 0.28986(13) 0.92337(13) 0.33265(8) 0.0371(6) Uani 1 1 d .
N4 N 0.38120(13) 0.80315(13) 0.42601(8) 0.0363(6) Uani 1 1 d .
N5 N 0.14295(13) 0.98105(13) 0.33357(8) 0.0377(6) Uani 1 1 d .
N6 N -0.01739(13) 0.72373(12) 0.42220(8) 0.0336(6) Uani 1 1 d .
N7 N 0.11505(12) 0.96528(13) 0.42682(8) 0.0365(6) Uani 1 1 d .
N8 N 0.46891(13) 0.66043(13) 0.42621(8) 0.0351(6) Uani 1 1 d .
N9 N 0.22348(12) 0.51436(12) 0.32409(8) 0.0337(6) Uani 1 1 d .
N10 N 0.33566(12) 0.41596(13) 0.41707(8) 0.0346(6) Uani 1 1 d .
N11 N 0.19048(12) 0.47038(13) 0.41542(8) 0.0336(6) Uani 1 1 d .
N12 N 0.09695(12) 0.61488(12) 0.32510(8) 0.0330(6) Uani 1 1 d .
N13 N -0.02274(13) 0.88071(12) 0.33376(8) 0.0340(6) Uani 1 1 d .
N14 N 0.53431(12) 0.55125(12) 0.33251(8) 0.0324(6) Uani 1 1 d .
N15 N 0.36914(12) 0.45642(12) 0.32476(8) 0.0334(6) Uani 1 1 d .
N16 N 0.50652(13) 0.67666(12) 0.33328(8) 0.0347(6) Uani 1 1 d .
N17 N 0.00268(13) 0.75639(12) 0.32927(8) 0.0349(6) Uani 1 1 d .
N18 N -0.03745(13) 0.84520(13) 0.42625(8) 0.0367(6) Uani 1 1 d .
N19 N 0.01421(13) 0.93755(13) 0.42750(8) 0.0397(6) Uani 1 1 d .
N20 N 0.07120(13) 0.58167(13) 0.41791(8) 0.0362(6) Uani 1 1 d .
N21 N 0.02994(12) 0.97180(13) 0.33492(8) 0.0354(6) Uani 1 1 d .
N22 N 0.47996(12) 0.54143(13) 0.42412(8) 0.0356(6) Uani 1 1 d .
N23 N 0.48225(12) 0.46019(12) 0.32838(8) 0.0343(6) Uani 1 1 d .
N24 N 0.41371(13) 0.81961(12) 0.33326(8) 0.0351(6) Uani 1 1 d .
C1 C 0.06320(18) 1.10201(16) 0.37673(13) 0.0503(9) Uani 1 1 d .
H1A H 0.0318 1.1195 0.4097 0.060 Uiso 1 1 calc R
H1B H 0.1131 1.1089 0.3681 0.060 Uiso 1 1 calc R
C2 C 0.02411(19) 0.46031(19) 0.40622(13) 0.0587(10) Uani 1 1 d .
H2A H -0.0192 0.4479 0.4056 0.070 Uiso 1 1 calc R
H2B H 0.0146 0.4709 0.4404 0.070 Uiso 1 1 calc R
C3 C 0.46293(18) 0.24848(18) 0.40362(12) 0.0542(9) Uani 1 1 d .
H3A H 0.4954 0.1967 0.3919 0.065 Uiso 1 1 calc R
H3B H 0.4192 0.2447 0.4323 0.065 Uiso 1 1 calc R
C4 C 0.61326(16) 0.63456(18) 0.38247(12) 0.0483(8) Uani 1 1 d .
H4A H 0.6058 0.6894 0.3759 0.058 Uiso 1 1 calc R
H4B H 0.6256 0.6110 0.4163 0.058 Uiso 1 1 calc R
C5 C -0.07043(17) 1.07739(17) 0.38883(13) 0.0508(9) Uani 1 1 d .
H5A H -0.1154 1.0673 0.3885 0.061 Uiso 1 1 calc R
H5B H -0.0820 1.0939 0.4215 0.061 Uiso 1 1 calc R
C6 C 0.69976(18) 0.50057(19) 0.35031(13) 0.0581(10) Uani 1 1 d .
H6A H 0.7033 0.4876 0.3180 0.070 Uiso 1 1 calc R
H6B H 0.7522 0.4658 0.3603 0.070 Uiso 1 1 calc R
C7 C 0.03204(16) 0.68642(16) 0.30502(10) 0.0373(7) Uani 1 1 d .
H7A H -0.0142 0.6753 0.3091 0.045 Uiso 1 1 calc R
H7B H 0.0520 0.6991 0.2685 0.045 Uiso 1 1 calc R
C8 C 0.44310(16) 0.73033(16) 0.44839(10) 0.0377(7) Uani 1 1 d .
H8A H 0.4910 0.7386 0.4444 0.045 Uiso 1 1 calc R
H8B H 0.4212 0.7204 0.4849 0.045 Uiso 1 1 calc R
C9 C -0.04765(17) 0.90867(17) 0.45028(11) 0.0442(8) Uani 1 1 d .
H9A H -0.1015 0.9533 0.4483 0.053 Uiso 1 1 calc R
H9B H -0.0465 0.8888 0.4863 0.053 Uiso 1 1 calc R
C10 C 0.07081(17) 0.92215(17) 0.45442(11) 0.0421(8) Uani 1 1 d .
C11 C 0.31636(17) 1.00587(17) 0.37241(12) 0.0483(9) Uani 1 1 d .
H11A H 0.2612 1.0496 0.3751 0.058 Uiso 1 1 calc R
H11B H 0.3491 1.0162 0.3390 0.058 Uiso 1 1 calc R
C12 C 0.30438(16) 0.84097(16) 0.45419(10) 0.0381(7) Uani 1 1 d .
C13 C 0.17139(15) 0.48310(15) 0.36597(9) 0.0309(7) Uani 1 1 d .
C14 C 0.43478(19) 0.92811(19) 0.41937(13) 0.0562(9) Uani 1 1 d .
H14A H 0.4274 0.8967 0.4528 0.067 Uiso 1 1 calc R
H14B H 0.4772 0.9436 0.4171 0.067 Uiso 1 1 calc R
C15 C -0.13480(16) 0.77021(18) 0.38128(12) 0.0472(8) Uani 1 1 d .
H15A H -0.1557 0.8015 0.3506 0.057 Uiso 1 1 calc R
H15B H -0.1239 0.7153 0.3825 0.057 Uiso 1 1 calc R
C16 C 0.35177(16) 0.86278(16) 0.30619(10) 0.0370(7) Uani 1 1 d .
C17 C 0.39809(15) 0.85349(16) 0.37815(10) 0.0342(7) Uani 1 1 d .
C18 C -0.21342(18) 0.88511(18) 0.43314(13) 0.0568(10) Uani 1 1 d .
H18A H -0.2714 0.9218 0.4350 0.068 Uiso 1 1 calc R
H18B H -0.2000 0.8818 0.4649 0.068 Uiso 1 1 calc R
C19 C 0.47208(16) 0.46771(16) 0.44713(10) 0.0402(8) Uani 1 1 d .
H19A H 0.5267 0.4237 0.4471 0.048 Uiso 1 1 calc R
H19B H 0.4425 0.4717 0.4826 0.048 Uiso 1 1 calc R
C20 C 0.01903(16) 0.53462(16) 0.36819(12) 0.0431(8) Uani 1 1 d .
H20A H -0.0352 0.5785 0.3766 0.052 Uiso 1 1 calc R
H20B H 0.0268 0.5250 0.3340 0.052 Uiso 1 1 calc R
C21 C 0.51880(19) 0.26848(19) 0.42214(13) 0.0600(10) Uani 1 1 d .
H21A H 0.4896 0.2892 0.4544 0.072 Uiso 1 1 calc R
H21B H 0.5679 0.2197 0.4282 0.072 Uiso 1 1 calc R
C22 C 0.01599(15) 0.82236(16) 0.30299(10) 0.0357(7) Uani 1 1 d .
C23 C 0.10538(16) 0.96555(16) 0.30578(11) 0.0380(8) Uani 1 1 d .
C24 C 0.17662(16) 0.96527(17) 0.44642(11) 0.0407(8) Uani 1 1 d .
H24A H 0.1652 0.9509 0.4834 0.049 Uiso 1 1 calc R
H24B H 0.1719 1.0192 0.4389 0.049 Uiso 1 1 calc R
C25 C 0.54378(16) 0.32867(17) 0.38414(12) 0.0478(9) Uani 1 1 d .
H25A H 0.5729 0.3084 0.3517 0.057 Uiso 1 1 calc R
H25B H 0.5809 0.3371 0.3965 0.057 Uiso 1 1 calc R
C26 C 0.35641(16) 0.44605(16) 0.44690(10) 0.0355(7) Uani 1 1 d .
C27 C 0.46340(16) 0.87644(17) 0.37776(12) 0.0449(8) Uani 1 1 d .
H27A H 0.4762 0.9058 0.3444 0.054 Uiso 1 1 calc R
H27B H 0.5133 0.8283 0.3833 0.054 Uiso 1 1 calc R
C28 C 0.01284(19) 1.15274(18) 0.33649(14) 0.0609(10) Uani 1 1 d .
H28A H 0.0462 1.1377 0.3032 0.073 Uiso 1 1 calc R
H28B H -0.0013 1.2085 0.3354 0.073 Uiso 1 1 calc R
C29 C -0.06629(19) 1.14432(18) 0.34626(15) 0.0643(11) Uani 1 1 d .
H29A H -0.1133 1.1943 0.3550 0.077 Uiso 1 1 calc R
H29B H -0.0701 1.1345 0.3150 0.077 Uiso 1 1 calc R
C30 C 0.68495(17) 0.58763(18) 0.34240(13) 0.0548(10) Uani 1 1 d .
H30A H 0.7346 0.5887 0.3440 0.066 Uiso 1 1 calc R
H30B H 0.6737 0.6133 0.3085 0.066 Uiso 1 1 calc R
C31 C 0.17216(16) 0.41055(16) 0.35516(11) 0.0411(8) Uani 1 1 d .
H31A H 0.2264 0.3659 0.3553 0.049 Uiso 1 1 calc R
H31B H 0.1613 0.4217 0.3213 0.049 Uiso 1 1 calc R
C32 C 0.08593(15) 1.01410(15) 0.38036(10) 0.0344(7) Uani 1 1 d .
C33 C 0.42463(18) 0.31085(15) 0.36039(11) 0.0434(8) Uani 1 1 d .
H33A H 0.3782 0.3052 0.3576 0.052 Uiso 1 1 calc R
H33B H 0.4650 0.3013 0.3282 0.052 Uiso 1 1 calc R
C34 C 0.31220(16) 0.92848(15) 0.37664(10) 0.0356(7) Uani 1 1 d .
C35 C 0.35457(19) 1.00284(19) 0.41455(13) 0.0604(9) Uani 1 1 d .
H35A H 0.3647 1.0496 0.4071 0.073 Uiso 1 1 calc R
H35B H 0.3154 1.0052 0.4471 0.073 Uiso 1 1 calc R
C36 C 0.30781(15) 0.46558(17) 0.29997(10) 0.0358(7) Uani 1 1 d .
H36A H 0.3187 0.4895 0.2645 0.043 Uiso 1 1 calc R
H36B H 0.3136 0.4129 0.3000 0.043 Uiso 1 1 calc R
C37 C 0.10771(18) 0.38743(19) 0.39490(13) 0.0567(9) Uani 1 1 d .
H37A H 0.1274 0.3611 0.4265 0.068 Uiso 1 1 calc R
H37B H 0.1006 0.3496 0.3824 0.068 Uiso 1 1 calc R
C38 C 0.13136(16) 0.52751(16) 0.44537(10) 0.0363(7) Uani 1 1 d .
C39 C -0.19927(18) 0.80317(19) 0.42826(14) 0.0589(10) Uani 1 1 d .
H39A H -0.2510 0.8062 0.4269 0.071 Uiso 1 1 calc R
H39B H -0.1822 0.7662 0.4587 0.071 Uiso 1 1 calc R
C40 C 0.54956(15) 0.48245(15) 0.31164(10) 0.0351(7) Uani 1 1 d .
H40A H 0.5611 0.4944 0.2745 0.042 Uiso 1 1 calc R
H40B H 0.5985 0.4369 0.3214 0.042 Uiso 1 1 calc R
C41 C -0.07140(15) 0.85990(15) 0.38163(10) 0.0335(7) Uani 1 1 d .
C42 C 0.39497(15) 0.39684(15) 0.36940(9) 0.0323(7) Uani 1 1 d .
C43 C 0.42637(15) 0.48430(15) 0.29877(10) 0.0318(7) Uani 1 1 d .
C44 C 0.08425(15) 0.55753(15) 0.36896(9) 0.0323(7) Uani 1 1 d .
C45 C 0.54638(15) 0.54793(15) 0.38289(10) 0.0333(7) Uani 1 1 d .
C46 C -0.05512(15) 0.77275(15) 0.37857(10) 0.0318(7) Uani 1 1 d .
C47 C 0.43751(15) 0.60608(17) 0.44986(10) 0.0352(7) Uani 1 1 d .
C48 C 0.63225(15) 0.48394(17) 0.39088(11) 0.0421(8) Uani 1 1 d .
H48A H 0.6378 0.4829 0.4246 0.051 Uiso 1 1 calc R
H48B H 0.6384 0.4317 0.3893 0.051 Uiso 1 1 calc R
C49 C -0.16236(17) 0.91814(18) 0.38885(12) 0.0489(9) Uani 1 1 d .
H49A H -0.1703 0.9685 0.3953 0.059 Uiso 1 1 calc R
H49B H -0.1808 0.9285 0.3577 0.059 Uiso 1 1 calc R
C50 C -0.01266(16) 0.76835(17) 0.45086(10) 0.0368(8) Uani 1 1 d .
C51 C 0.51528(15) 0.62508(16) 0.30386(10) 0.0326(7) Uani 1 1 d .
C52 C 0.22044(16) 0.98569(17) 0.31016(11) 0.0428(8) Uani 1 1 d .
H52A H 0.2136 1.0376 0.3130 0.051 Uiso 1 1 calc R
H52B H 0.2337 0.9823 0.2739 0.051 Uiso 1 1 calc R
C53 C -0.00526(17) 0.64221(16) 0.44256(10) 0.0398(8) Uani 1 1 d .
H53A H -0.0510 0.6362 0.4391 0.048 Uiso 1 1 calc R
H53B H -0.0064 0.6328 0.4789 0.048 Uiso 1 1 calc R
C54 C 0.49296(17) 0.75884(15) 0.31102(10) 0.0393(8) Uani 1 1 d .
H54A H 0.5365 0.7675 0.3154 0.047 Uiso 1 1 calc R
H54B H 0.4970 0.7655 0.2745 0.047 Uiso 1 1 calc R
C55 C 0.53389(15) 0.63412(15) 0.38123(10) 0.0326(7) Uani 1 1 d .
C56 C 0.00977(16) 0.99997(15) 0.38371(10) 0.0345(7) Uani 1 1 d .
C57 C 0.17734(16) 0.58819(16) 0.29942(10) 0.0353(7) Uani 1 1 d .
C58 C -0.02386(16) 0.95835(16) 0.31527(10) 0.0381(8) Uani 1 1 d .
H58A H -0.0799 0.9990 0.3246 0.046 Uiso 1 1 calc R
H58B H -0.0078 0.9649 0.2781 0.046 Uiso 1 1 calc R
C59 C 0.46726(15) 0.40915(15) 0.37591(10) 0.0330(7) Uani 1 1 d .
C60 C 0.26143(15) 0.40424(16) 0.43386(10) 0.0371(7) Uani 1 1 d .
H60A H 0.2476 0.3956 0.4711 0.044 Uiso 1 1 calc R
H60B H 0.2728 0.3561 0.4223 0.044 Uiso 1 1 calc R
O13 O 0.63179(11) -0.04723(11) 0.02459(7) 0.0425(5) Uani 1 1 d .
O14 O 0.82269(11) -0.11611(11) 0.02985(7) 0.0431(5) Uani 1 1 d .
O15 O 0.65487(12) 0.20810(13) 0.25245(7) 0.0568(6) Uani 1 1 d .
O16 O 0.84729(11) 0.05911(11) 0.03226(7) 0.0450(5) Uani 1 1 d .
O17 O 0.52657(11) 0.35247(12) 0.01107(7) 0.0466(5) Uani 1 1 d .
O18 O 0.71066(12) -0.09368(12) 0.25880(7) 0.0531(6) Uani 1 1 d .
O19 O 0.50100(11) 0.17640(13) 0.02369(7) 0.0513(6) Uani 1 1 d .
O20 O 0.71925(11) 0.28335(12) 0.01868(7) 0.0466(6) Uani 1 1 d .
O21 O 0.49694(13) -0.04033(13) 0.25371(7) 0.0579(6) Uani 1 1 d .
O22 O 0.80082(12) 0.02198(13) 0.26333(7) 0.0543(6) Uani 1 1 d .
O23 O 0.35186(13) 0.14361(12) 0.24814(7) 0.0549(6) Uani 1 1 d .
O24 O 0.44145(13) 0.26366(13) 0.24378(8) 0.0609(6) Uani 1 1 d .
N25 N 0.77535(13) -0.17979(13) 0.10644(8) 0.0361(6) Uani 1 1 d .
N26 N 0.75612(13) 0.22302(14) 0.18402(8) 0.0411(6) Uani 1 1 d .
N27 N 0.48265(13) 0.34832(14) 0.17855(8) 0.0424(7) Uani 1 1 d .
N28 N 0.42317(13) 0.11825(14) 0.08444(8) 0.0396(6) Uani 1 1 d .
N29 N 0.86912(13) 0.09820(13) 0.09570(8) 0.0354(6) Uani 1 1 d .
N30 N 0.85637(13) 0.08176(14) 0.18795(8) 0.0410(6) Uani 1 1 d .
N31 N 0.37769(13) 0.32976(13) 0.17535(8) 0.0399(6) Uani 1 1 d .
N32 N 0.63396(13) -0.13446(13) 0.10050(8) 0.0373(6) Uani 1 1 d .
N33 N 0.72438(13) -0.16137(14) 0.19653(8) 0.0394(6) Uani 1 1 d .
N34 N 0.77386(13) 0.24027(13) 0.09089(8) 0.0369(6) Uani 1 1 d .
N35 N 0.65361(13) 0.34888(13) 0.08955(8) 0.0380(6) Uani 1 1 d .
N36 N 0.90180(12) -0.03056(13) 0.10056(8) 0.0341(6) Uani 1 1 d .
N37 N 0.86446(13) -0.13616(13) 0.10445(8) 0.0355(6) Uani 1 1 d .
N38 N 0.87804(13) -0.04330(14) 0.19331(8) 0.0412(6) Uani 1 1 d .
N39 N 0.42305(13) 0.35086(13) 0.08202(8) 0.0401(6) Uani 1 1 d .
N40 N 0.35665(14) 0.10777(14) 0.17429(8) 0.0418(6) Uani 1 1 d .
N41 N 0.58364(13) -0.12027(14) 0.19143(8) 0.0420(6) Uani 1 1 d .
N42 N 0.38509(14) 0.24879(14) 0.08037(8) 0.0435(6) Uani 1 1 d .
N43 N 0.33370(14) 0.23211(14) 0.17257(9) 0.0429(6) Uani 1 1 d .
N44 N 0.62449(13) 0.30621(13) 0.18164(8) 0.0384(6) Uani 1 1 d .
N45 N 0.82957(13) -0.14037(14) 0.19721(8) 0.0414(6) Uani 1 1 d .
N46 N 0.50984(13) 0.39323(13) 0.08620(8) 0.0373(6) Uani 1 1 d .
N47 N 0.45594(13) -0.03445(14) 0.18219(8) 0.0410(6) Uani 1 1 d .
N48 N 0.51727(13) -0.02498(14) 0.09092(8) 0.0404(6) Uani 1 1 d .
C61 C 0.82017(16) -0.14135(16) 0.07613(10) 0.0358(8) Uani 1 1 d .
C62 C 0.71985(17) -0.19130(17) 0.08738(11) 0.0419(8) Uani 1 1 d .
H62A H 0.7247 -0.2450 0.1010 0.050 Uiso 1 1 calc R
H62B H 0.7371 -0.1875 0.0503 0.050 Uiso 1 1 calc R
C63 C 0.45063(16) 0.40797(16) 0.13483(10) 0.0369(8) Uani 1 1 d .
C64 C 0.30263(18) 0.46116(18) 0.12416(13) 0.0542(10) Uani 1 1 d .
H64A H 0.2678 0.4478 0.1131 0.065 Uiso 1 1 calc R
H64B H 0.2739 0.4793 0.1573 0.065 Uiso 1 1 calc R
C65 C 0.59761(16) -0.06663(16) 0.06759(10) 0.0379(7) Uani 1 1 d .
C66 C 0.87013(15) 0.04376(17) 0.07225(10) 0.0358(7) Uani 1 1 d .
C67 C 0.49155(16) -0.07379(17) 0.13673(10) 0.0386(7) Uani 1 1 d .
C68 C 0.76040(16) 0.27608(16) 0.13535(10) 0.0383(7) Uani 1 1 d .
C69 C 0.66986(16) 0.34292(16) 0.13862(10) 0.0381(7) Uani 1 1 d .
C70 C 0.75068(17) -0.12784(17) 0.22110(11) 0.0418(8) Uani 1 1 d .
C71 C 0.81862(19) -0.29803(17) 0.17358(12) 0.0536(9) Uani 1 1 d .
H71A H 0.7749 -0.3102 0.1736 0.064 Uiso 1 1 calc R
H71B H 0.8280 -0.3138 0.2082 0.064 Uiso 1 1 calc R
C72 C 1.07245(17) -0.06233(19) 0.09222(12) 0.0516(9) Uani 1 1 d .
H72A H 1.0628 -0.0725 0.0631 0.062 Uiso 1 1 calc R
H72B H 1.1304 -0.0948 0.0930 0.062 Uiso 1 1 calc R
C73 C 1.05224(18) 0.02653(19) 0.08512(13) 0.0583(10) Uani 1 1 d .
H73A H 1.1026 0.0308 0.0811 0.070 Uiso 1 1 calc R
H73B H 1.0320 0.0535 0.0538 0.070 Uiso 1 1 calc R
C74 C 0.87646(17) -0.11906(17) 0.21777(10) 0.0421(8) Uani 1 1 d .
H74A H 0.8531 -0.1170 0.2541 0.051 Uiso 1 1 calc R
H74B H 0.9327 -0.1609 0.2142 0.051 Uiso 1 1 calc R
C75 C 0.85224(17) 0.17849(16) 0.06911(10) 0.0403(8) Uani 1 1 d .
H75A H 0.8532 0.1803 0.0337 0.048 Uiso 1 1 calc R
H75B H 0.8961 0.1905 0.0692 0.048 Uiso 1 1 calc R
C76 C 0.7980(2) 0.3570(2) 0.17117(14) 0.0706(10) Uani 1 1 d .
H76A H 0.8244 0.3924 0.1597 0.085 Uiso 1 1 calc R
H76B H 0.8195 0.3195 0.2003 0.085 Uiso 1 1 calc R
C77 C 0.84023(16) 0.02033(18) 0.21929(10) 0.0414(8) Uani 1 1 d .
C78 C 0.58226(16) 0.40972(16) 0.06930(11) 0.0400(8) Uani 1 1 d .
H78A H 0.5977 0.4158 0.0321 0.048 Uiso 1 1 calc R
H78B H 0.5668 0.4603 0.0793 0.048 Uiso 1 1 calc R
C79 C 0.2206(2) 0.2824(2) 0.06665(14) 0.0699(11) Uani 1 1 d .
H79A H 0.2463 0.3091 0.0370 0.084 Uiso 1 1 calc R
H79B H 0.1617 0.3092 0.0682 0.084 Uiso 1 1 calc R
C80 C 0.5566(2) -0.2415(2) 0.11593(13) 0.0622(9) Uani 1 1 d .
H80A H 0.5394 -0.2841 0.1290 0.075 Uiso 1 1 calc R
H80B H 0.6066 -0.2602 0.0896 0.075 Uiso 1 1 calc R
C81 C 0.7051(2) 0.4066(2) 0.18857(13) 0.0623(10) Uani 1 1 d .
H81A H 0.6845 0.3784 0.2199 0.075 Uiso 1 1 calc R
H81B H 0.6947 0.4573 0.1959 0.075 Uiso 1 1 calc R
C82 C 0.92273(16) -0.10183(16) 0.08056(10) 0.0401(8) Uani 1 1 d .
H82A H 0.9772 -0.1419 0.0857 0.048 Uiso 1 1 calc R
H82B H 0.9252 -0.0883 0.0439 0.048 Uiso 1 1 calc R
C83 C 0.34833(17) 0.16001(18) 0.20271(11) 0.0431(8) Uani 1 1 d .
C84 C 0.43639(17) -0.10382(19) 0.12751(12) 0.0516(8) Uani 1 1 d .
H84A H 0.4115 -0.1265 0.1599 0.062 Uiso 1 1 calc R
H84B H 0.3925 -0.0595 0.1119 0.062 Uiso 1 1 calc R
C85 C 0.98893(16) 0.06873(19) 0.12917(12) 0.0480(8) Uani 1 1 d .
H85A H 0.9761 0.1252 0.1214 0.058 Uiso 1 1 calc R
H85B H 1.0112 0.0463 0.1599 0.058 Uiso 1 1 calc R
C86 C 0.38427(17) 0.32488(17) 0.05724(11) 0.0446(8) Uani 1 1 d .
H86A H 0.3275 0.3648 0.0581 0.054 Uiso 1 1 calc R
H86B H 0.4126 0.3224 0.0215 0.054 Uiso 1 1 calc R
C87 C 0.57518(19) -0.22367(18) 0.15966(11) 0.0522(9) Uani 1 1 d .
H87A H 0.5340 -0.2253 0.1907 0.063 Uiso 1 1 calc R
H87B H 0.6286 -0.2648 0.1659 0.063 Uiso 1 1 calc R
C88 C 0.37224(17) 0.02540(17) 0.19597(11) 0.0445(8) Uani 1 1 d .
H88A H 0.3567 0.0216 0.2331 0.053 Uiso 1 1 calc R
H88B H 0.3364 0.0127 0.1854 0.053 Uiso 1 1 calc R
C89 C 0.3179(2) 0.52775(19) 0.08565(13) 0.0613(11) Uani 1 1 d .
H89A H 0.3458 0.5096 0.0525 0.074 Uiso 1 1 calc R
H89B H 0.2653 0.5734 0.0820 0.074 Uiso 1 1 calc R
C90 C 0.43477(17) 0.30863(17) 0.20282(10) 0.0418(8) Uani 1 1 d .
C91 C 0.44283(17) 0.18047(18) 0.05926(11) 0.0432(8) Uani 1 1 d .
C92 C 0.53730(16) 0.34972(18) 0.20500(11) 0.0443(8) Uani 1 1 d .
H92A H 0.5248 0.4049 0.2043 0.053 Uiso 1 1 calc R
H92B H 0.5269 0.3261 0.2406 0.053 Uiso 1 1 calc R
C93 C 0.46204(17) 0.04602(17) 0.06145(10) 0.0426(8) Uani 1 1 d .
H93A H 0.4935 0.0551 0.0273 0.051 Uiso 1 1 calc R
H93B H 0.4194 0.0352 0.0579 0.051 Uiso 1 1 calc R
C94 C 0.2539(2) 0.1957(2) 0.05995(13) 0.0693(11) Uani 1 1 d .
H94A H 0.3020 0.1828 0.0319 0.083 Uiso 1 1 calc R
H94B H 0.2124 0.1895 0.0508 0.083 Uiso 1 1 calc R
C95 C 1.02055(16) -0.08683(18) 0.14133(11) 0.0484(9) Uani 1 1 d .
H95A H 1.0303 -0.1413 0.1425 0.058 Uiso 1 1 calc R
H95B H 1.0365 -0.0852 0.1707 0.058 Uiso 1 1 calc R
C97 C 0.51098(17) -0.06159(18) 0.21284(11) 0.0429(8) Uani 1 1 d .
C98 C 0.71605(16) 0.29023(16) 0.06212(10) 0.0362(7) Uani 1 1 d .
C99 C 0.3694(2) 0.55386(18) 0.10134(12) 0.0556(10) Uani 1 1 d .
H99A H 0.3340 0.6052 0.1134 0.067 Uiso 1 1 calc R
H99B H 0.4099 0.5612 0.0715 0.067 Uiso 1 1 calc R
C100 C 0.57538(17) -0.14317(17) 0.14762(10) 0.0425(8) Uani 1 1 d .
C101 C 0.67561(17) 0.24253(18) 0.20992(11) 0.0433(8) Uani 1 1 d .
C102 C 0.91046(16) 0.05928(17) 0.13849(10) 0.0385(8) Uani 1 1 d .
C103 C 0.93008(15) -0.03115(17) 0.14386(9) 0.0357(7) Uani 1 1 d .
C104 C 0.27743(17) 0.13730(19) 0.10815(12) 0.0518(9) Uani 1 1 d .
H10A H 0.2974 0.0830 0.1023 0.062 Uiso 1 1 calc R
H10B H 0.2293 0.1489 0.1362 0.062 Uiso 1 1 calc R
C105 C 0.32264(16) 0.23450(17) 0.12222(10) 0.0392(8) Uani 1 1 d .
C106 C 0.86211(16) -0.18609(16) 0.15492(10) 0.0386(8) Uani 1 1 d .
C107 C 0.82640(17) 0.15761(17) 0.20437(11) 0.0451(8) Uani 1 1 d .
H10C H 0.8712 0.1728 0.1942 0.054 Uiso 1 1 calc R
H10D H 0.8107 0.1508 0.2416 0.054 Uiso 1 1 calc R
C108 C 0.31461(17) 0.30229(18) 0.19342(12) 0.0487(9) Uani 1 1 d .
H10E H 0.2637 0.3456 0.1847 0.058 Uiso 1 1 calc R
H10F H 0.3052 0.2897 0.2305 0.058 Uiso 1 1 calc R
C109 C 0.38423(17) 0.38642(17) 0.12948(11) 0.0423(8) Uani 1 1 d .
C110 C 0.49046(16) 0.36349(16) 0.05565(11) 0.0390(8) Uani 1 1 d .
C111 C 0.94415(18) -0.25896(18) 0.15850(12) 0.0503(9) Uani 1 1 d .
H11C H 0.9878 -0.2422 0.1488 0.060 Uiso 1 1 calc R
H11D H 0.9425 -0.2862 0.1936 0.060 Uiso 1 1 calc R
C112 C 0.79162(16) -0.20881(16) 0.15829(10) 0.0366(7) Uani 1 1 d .
C113 C 0.65902(19) 0.42235(17) 0.14793(11) 0.0491(9) Uani 1 1 d .
H11E H 0.6802 0.4495 0.1162 0.059 Uiso 1 1 calc R
H11F H 0.6009 0.4567 0.1592 0.059 Uiso 1 1 calc R
C114 C 0.34554(16) 0.14476(17) 0.12246(10) 0.0401(8) Uani 1 1 d .
C115 C 0.41416(19) 0.49402(17) 0.14346(11) 0.0491(9) Uani 1 1 d .
H11G H 0.4580 0.5053 0.1445 0.059 Uiso 1 1 calc R
H11H H 0.3756 0.5009 0.1764 0.059 Uiso 1 1 calc R
C116 C 0.82041(17) 0.31052(19) 0.12802(12) 0.0502(8) Uani 1 1 d .
H11I H 0.8203 0.3458 0.0955 0.060 Uiso 1 1 calc R
H11J H 0.8757 0.2672 0.1268 0.060 Uiso 1 1 calc R
C117 C 0.48885(19) -0.1676(2) 0.09201(12) 0.0608(9) Uani 1 1 d .
H11K H 0.5142 -0.1446 0.0600 0.073 Uiso 1 1 calc R
H11L H 0.4534 -0.1840 0.0842 0.073 Uiso 1 1 calc R
C118 C 0.64926(16) -0.16960(18) 0.21991(10) 0.0446(8) Uani 1 1 d .
H11M H 0.6295 -0.1554 0.2542 0.053 Uiso 1 1 calc R
H11N H 0.6613 -0.2253 0.2232 0.053 Uiso 1 1 calc R
C119 C 0.23607(18) 0.2903(2) 0.11459(13) 0.0580(10) Uani 1 1 d .
H11O H 0.2261 0.3451 0.1126 0.070 Uiso 1 1 calc R
H11P H 0.1972 0.2793 0.1442 0.070 Uiso 1 1 calc R
C120 C 0.9619(2) -0.3155(2) 0.12349(14) 0.0678(12) Uani 1 1 d .
H12A H 1.0154 -0.3608 0.1253 0.081 Uiso 1 1 calc R
H12B H 0.9646 -0.2882 0.0884 0.081 Uiso 1 1 calc R
C96 C 0.8969(2) -0.3460(2) 0.13743(15) 0.0691(11) Uani 1 1 d .
H96A H 0.8829 -0.3442 0.1062 0.083 Uiso 1 1 calc R
H96B H 0.9199 -0.4015 0.1534 0.083 Uiso 1 1 calc R
O16W O 0.37550(14) 0.24073(15) 0.55014(9) 0.0731(7) Uani 1 1 d .
O26W O 0.53417(15) 0.60397(14) 0.08063(9) 0.0712(7) Uani 1 1 d .
O25W O 0.41239(13) 0.10872(13) 0.49645(9) 0.0677(7) Uani 1 1 d .
O24W O 0.71520(15) 0.08697(14) 0.44028(9) 0.0758(8) Uani 1 1 d .
O23W O 0.58463(14) 0.04268(14) 0.44477(10) 0.0764(8) Uani 1 1 d .
O22W O 0.32270(15) 0.20815(17) 0.65885(10) 0.0920(9) Uani 1 1 d .
O21W O 0.15400(15) 0.17449(15) 0.43526(10) 0.0787(8) Uani 1 1 d .
O20W O 0.28790(16) 0.20843(14) 0.43606(11) 0.0863(8) Uani 1 1 d .
O19W O 0.09106(15) 0.46717(15) 0.72802(10) 0.0838(8) Uani 1 1 d .
O18W O 0.13938(16) 0.73989(17) 0.06719(10) 0.0906(10) Uani 1 1 d .
O17W O 0.16485(16) 0.33273(17) 0.67955(12) 0.1009(9) Uani 1 1 d .
O15W O 0.18375(19) 0.02623(16) 0.16682(10) 0.1032(10) Uani 1 1 d .
O14W O 0.87413(16) 0.34323(17) 0.27271(10) 0.0893(9) Uani 1 1 d .
O13W O 0.74113(15) 0.30829(15) 0.33070(13) 0.1026(11) Uani 1 1 d .
O12W O 0.74303(16) 0.15775(18) 0.33744(9) 0.0954(9) Uani 1 1 d .
O11W O 0.14677(18) 0.66781(19) 0.16881(9) 0.1028(11) Uani 1 1 d .
O10W O 0.20842(19) 0.37791(18) 0.56994(11) 0.1055(11) Uani 1 1 d .
O9W O 0.05834(18) 0.61948(19) 0.66726(12) 0.1131(10) Uani 1 1 d .
O8W O 0.8325(2) 0.4975(2) 0.21520(13) 0.1339(11) Uani 1 1 d .
O7W O 0.8841(3) 0.3385(4) -0.00687(16) 0.216(2) Uani 1 1 d .
O6W O 0.1951(3) 0.2038(2) 0.32569(14) 0.1525(18) Uani 1 1 d .
O5W O 0.0408(2) 0.2240(2) 0.03880(15) 0.1402(14) Uani 1 1 d .
O4W O 0.7738(2) 0.29296(19) 0.42998(15) 0.1487(17) Uani 1 1 d .
O3W O 0.0984(3) 0.3311(3) 0.2659(2) 0.182(2) Uani 1 1 d .
O2W O 0.6384(3) 0.0472(3) 0.33535(16) 0.204(2) Uani 1 1 d .
O1W O 0.0935(3) 0.4767(2) 0.11211(18) 0.183(2) Uani 1 1 d .

loop_
_atom_site_aniso_label
_atom_site_aniso_U_11
_atom_site_aniso_U_22
_atom_site_aniso_U_33
_atom_site_aniso_U_23
_atom_site_aniso_U_13
_atom_site_aniso_U_12
Br1 0.0830(3) 0.1229(4) 0.0776(3) -0.0051(3) -0.0060(2) -0.0440(3)
N01 0.0361(11) 0.0390(12) 0.0393(13) -0.0058(10) -0.0081(10) -0.0146(10)
N02 0.0339(11) 0.0440(13) 0.0402(13) -0.0016(10) -0.0113(10) -0.0199(10)
C02 0.079(2) 0.088(3) 0.050(2) -0.0123(19) -0.0075(19) -0.022(2)
C01 0.123(4) 0.158(5) 0.044(2) 0.000(3) -0.006(3) -0.012(4)
C03 0.0587(18) 0.0567(19) 0.0411(17) 0.0025(15) -0.0127(15) -0.0227(16)
C05 0.0390(16) 0.0513(19) 0.0503(18) -0.0062(15) -0.0146(15) 0.0002(15)
C04 0.0400(17) 0.061(2) 0.0472(18) -0.0122(16) -0.0038(15) -0.0091(16)
C06 0.0336(14) 0.0373(15) 0.0400(15) -0.0073(12) -0.0043(12) -0.0147(12)
C07 0.0416(15) 0.0344(15) 0.0464(17) -0.0084(13) -0.0041(14) -0.0101(13)
C08 0.0486(17) 0.0358(16) 0.0530(18) 0.0017(14) -0.0126(15) -0.0121(14)
C09 0.0291(13) 0.0395(15) 0.0437(16) -0.0006(13) -0.0102(12) -0.0145(12)
C012 0.0310(14) 0.0364(15) 0.0451(16) -0.0072(13) -0.0091(13) -0.0079(12)
C010 0.0527(16) 0.0343(15) 0.0398(16) -0.0042(13) -0.0056(14) -0.0205(13)
C011 0.0465(15) 0.0438(16) 0.0451(17) -0.0094(13) -0.0092(14) -0.0215(13)
C013 0.0299(13) 0.0329(15) 0.0475(17) -0.0068(13) -0.0051(13) -0.0096(12)
C014 0.0572(17) 0.0579(18) 0.0423(17) -0.0017(14) -0.0117(14) -0.0298(15)
C015 0.089(2) 0.075(2) 0.0474(19) -0.0076(17) -0.0142(18) -0.0423(19)
C016 0.177(4) 0.116(3) 0.050(2) -0.001(2) -0.024(3) -0.072(3)
O1 0.0783(12) 0.0604(12) 0.0372(11) 0.0007(9) -0.0244(10) -0.0348(11)
O2 0.0847(13) 0.0690(13) 0.0350(11) 0.0049(10) -0.0165(10) -0.0466(11)
O3 0.0499(10) 0.0771(13) 0.0330(10) -0.0152(9) 0.0009(9) -0.0362(10)
O4 0.0542(11) 0.0633(13) 0.0314(10) -0.0106(9) -0.0092(9) -0.0177(10)
O5 0.0523(11) 0.0491(12) 0.0343(11) -0.0033(9) -0.0003(9) -0.0167(10)
O6 0.0420(10) 0.0628(12) 0.0303(10) -0.0082(9) 0.0032(9) -0.0224(10)
O7 0.0594(11) 0.0605(12) 0.0316(10) -0.0117(9) -0.0099(9) -0.0248(10)
O8 0.0470(10) 0.0677(12) 0.0340(10) -0.0125(9) 0.0002(9) -0.0284(10)
O9 0.0423(10) 0.0483(11) 0.0361(10) 0.0047(9) -0.0076(9) -0.0206(9)
O10 0.0501(11) 0.0522(11) 0.0313(10) -0.0051(9) -0.0016(9) -0.0225(9)
O11 0.0454(10) 0.0377(10) 0.0316(10) 0.0003(8) -0.0059(8) -0.0171(8)
O12 0.0665(11) 0.0470(11) 0.0329(10) -0.0026(8) -0.0138(9) -0.0286(9)
N1 0.0351(11) 0.0386(12) 0.0304(12) -0.0091(10) -0.0015(10) -0.0116(10)
N2 0.0297(10) 0.0450(12) 0.0288(11) -0.0077(10) -0.0036(9) -0.0193(10)
N3 0.0354(11) 0.0432(13) 0.0315(12) -0.0048(10) -0.0063(10) -0.0173(10)
N4 0.0356(11) 0.0376(12) 0.0296(11) -0.0090(10) -0.0021(10) -0.0125(10)
N5 0.0317(11) 0.0441(13) 0.0340(12) -0.0049(10) -0.0028(10) -0.0172(10)
N6 0.0378(11) 0.0321(11) 0.0298(11) -0.0075(9) -0.0051(10) -0.0145(10)
N7 0.0319(11) 0.0379(12) 0.0356(12) -0.0059(10) -0.0074(10) -0.0120(10)
N8 0.0338(11) 0.0365(12) 0.0276(11) -0.0076(10) -0.0024(10) -0.0110(10)
N9 0.0302(11) 0.0293(11) 0.0325(12) 0.0007(9) -0.0047(10) -0.0102(9)
N10 0.0328(10) 0.0436(12) 0.0313(12) -0.0046(10) -0.0041(10) -0.0218(10)
N11 0.0311(11) 0.0364(12) 0.0280(11) -0.0053(9) -0.0071(9) -0.0101(10)
N12 0.0305(11) 0.0307(11) 0.0299(11) -0.0053(9) -0.0075(9) -0.0065(10)
N13 0.0382(11) 0.0314(11) 0.0322(12) -0.0086(9) -0.0028(10) -0.0161(10)
N14 0.0329(11) 0.0333(11) 0.0302(11) -0.0063(9) -0.0044(9) -0.0147(9)
N15 0.0265(10) 0.0374(12) 0.0310(11) -0.0017(10) -0.0055(9) -0.0124(9)
N16 0.0429(11) 0.0327(11) 0.0278(11) -0.0055(9) -0.0048(10) -0.0173(10)
N17 0.0364(11) 0.0333(12) 0.0277(11) -0.0085(10) -0.0008(10) -0.0114(10)
N18 0.0456(12) 0.0352(12) 0.0319(11) -0.0103(10) -0.0080(10) -0.0173(10)
N19 0.0459(12) 0.0452(13) 0.0345(12) -0.0039(10) -0.0062(10) -0.0274(10)
N20 0.0377(12) 0.0350(12) 0.0284(11) -0.0093(10) -0.0020(10) -0.0110(10)
N21 0.0295(11) 0.0382(12) 0.0357(12) -0.0070(10) -0.0033(10) -0.0141(10)
N22 0.0339(11) 0.0440(12) 0.0307(12) -0.0068(10) -0.0008(10) -0.0216(10)
N23 0.0346(11) 0.0341(11) 0.0327(12) -0.0051(9) -0.0030(10) -0.0165(10)
N24 0.0355(11) 0.0320(11) 0.0357(12) -0.0067(10) -0.0082(10) -0.0120(10)
C1 0.0419(15) 0.0349(16) 0.072(2) -0.0076(15) -0.0135(15) -0.0148(13)
C2 0.0557(17) 0.0635(19) 0.067(2) -0.0161(16) 0.0034(16) -0.0400(15)
C3 0.0545(17) 0.0370(16) 0.065(2) 0.0035(15) -0.0159(16) -0.0196(14)
C4 0.0381(14) 0.0488(17) 0.0625(19) -0.0114(15) -0.0129(14) -0.0198(13)
C5 0.0307(14) 0.0453(17) 0.070(2) -0.0205(15) -0.0017(15) -0.0112(13)
C6 0.0337(15) 0.0580(19) 0.074(2) -0.0195(17) -0.0034(16) -0.0135(15)
C7 0.0364(14) 0.0407(15) 0.0353(14) -0.0098(12) -0.0128(12) -0.0121(12)
C8 0.0389(14) 0.0366(15) 0.0334(14) -0.0046(12) -0.0135(12) -0.0105(12)
C9 0.0542(16) 0.0495(16) 0.0363(15) -0.0143(13) 0.0035(14) -0.0324(14)
C10 0.0468(16) 0.0422(16) 0.0363(16) -0.0127(13) 0.0028(14) -0.0223(13)
C11 0.0436(15) 0.0366(16) 0.067(2) -0.0093(14) -0.0131(15) -0.0181(13)
C12 0.0391(14) 0.0410(15) 0.0336(15) -0.0115(13) -0.0030(13) -0.0168(13)
C13 0.0286(12) 0.0336(14) 0.0282(13) -0.0073(11) -0.0034(11) -0.0122(11)
C14 0.0544(17) 0.0563(18) 0.066(2) -0.0221(16) -0.0161(16) -0.0222(15)
C15 0.0374(14) 0.0505(17) 0.0595(19) -0.0161(14) -0.0090(14) -0.0206(13)
C16 0.0431(14) 0.0380(14) 0.0330(15) -0.0030(12) -0.0017(13) -0.0253(12)
C17 0.0339(13) 0.0360(14) 0.0317(14) -0.0054(12) -0.0074(12) -0.0143(12)
C18 0.0307(15) 0.0556(19) 0.071(2) -0.0179(17) 0.0067(15) -0.0155(14)
C19 0.0430(14) 0.0464(16) 0.0334(14) 0.0054(12) -0.0157(12) -0.0228(13)
C20 0.0330(14) 0.0433(16) 0.0574(18) -0.0178(14) -0.0082(13) -0.0157(13)
C21 0.0502(17) 0.0469(18) 0.066(2) 0.0153(16) -0.0236(16) -0.0143(15)
C22 0.0307(13) 0.0406(15) 0.0317(14) 0.0011(12) -0.0126(12) -0.0124(12)
C23 0.0342(14) 0.0373(15) 0.0378(16) -0.0009(13) -0.0079(13) -0.0144(12)
C24 0.0345(14) 0.0443(16) 0.0375(15) -0.0145(13) -0.0045(13) -0.0107(13)
C25 0.0305(14) 0.0410(16) 0.0662(19) -0.0077(15) -0.0139(14) -0.0095(13)
C26 0.0368(14) 0.0398(15) 0.0305(14) 0.0011(12) -0.0091(12) -0.0194(12)
C27 0.0328(14) 0.0447(16) 0.0603(19) -0.0112(14) -0.0108(14) -0.0171(13)
C28 0.0570(18) 0.0403(17) 0.086(2) 0.0057(16) -0.0293(17) -0.0209(15)
C29 0.0554(18) 0.0366(17) 0.097(3) -0.0043(17) -0.0358(18) -0.0089(16)
C30 0.0282(14) 0.0576(19) 0.075(2) -0.0228(17) 0.0034(15) -0.0183(14)
C31 0.0399(14) 0.0328(15) 0.0494(17) -0.0117(13) -0.0116(13) -0.0111(13)
C32 0.0314(13) 0.0309(14) 0.0394(15) -0.0080(12) -0.0051(12) -0.0128(11)
C33 0.0499(15) 0.0325(15) 0.0485(17) -0.0031(13) -0.0131(14) -0.0187(13)
C34 0.0360(14) 0.0342(14) 0.0336(15) -0.0044(12) -0.0021(12) -0.0167(12)
C35 0.0615(18) 0.0591(18) 0.077(2) -0.0298(17) -0.0118(17) -0.0308(16)
C36 0.0295(13) 0.0457(16) 0.0277(13) -0.0078(12) -0.0023(11) -0.0143(12)
C37 0.0603(17) 0.0551(18) 0.069(2) 0.0006(16) -0.0158(16) -0.0398(15)
C38 0.0425(14) 0.0423(15) 0.0310(15) -0.0032(12) -0.0077(12) -0.0250(12)
C39 0.0309(15) 0.0574(19) 0.082(2) -0.0212(17) 0.0089(16) -0.0215(14)
C40 0.0307(13) 0.0359(14) 0.0331(14) -0.0132(12) 0.0063(12) -0.0142(12)
C41 0.0233(12) 0.0362(14) 0.0367(15) -0.0086(12) -0.0028(11) -0.0104(11)
C42 0.0314(13) 0.0296(14) 0.0296(14) -0.0005(11) -0.0052(11) -0.0117(11)
C43 0.0307(13) 0.0248(13) 0.0302(14) -0.0072(11) -0.0021(12) -0.0060(11)
C44 0.0331(13) 0.0383(14) 0.0254(13) -0.0073(11) -0.0028(11) -0.0165(12)
C45 0.0308(13) 0.0375(14) 0.0309(14) -0.0055(11) -0.0050(11) -0.0153(12)
C46 0.0296(12) 0.0354(14) 0.0340(14) -0.0077(11) -0.0048(11) -0.0171(11)
C47 0.0281(13) 0.0429(16) 0.0301(14) -0.0012(12) -0.0107(12) -0.0117(12)
C48 0.0310(13) 0.0406(16) 0.0521(17) -0.0024(13) -0.0133(13) -0.0136(12)
C49 0.0379(15) 0.0402(17) 0.0547(18) -0.0063(14) -0.0081(14) -0.0081(14)
C50 0.0305(13) 0.0434(16) 0.0309(15) -0.0081(13) 0.0012(12) -0.0155(12)
C51 0.0304(13) 0.0362(14) 0.0296(14) -0.0027(12) -0.0026(11) -0.0169(11)
C52 0.0380(14) 0.0499(16) 0.0396(16) 0.0042(13) -0.0087(13) -0.0242(13)
C53 0.0410(15) 0.0355(15) 0.0315(15) -0.0051(12) 0.0031(13) -0.0147(13)
C54 0.0472(15) 0.0369(15) 0.0336(15) -0.0063(12) -0.0010(13) -0.0225(13)
C55 0.0317(13) 0.0336(14) 0.0313(14) -0.0042(11) -0.0057(11) -0.0146(11)
C56 0.0344(13) 0.0332(14) 0.0336(14) -0.0088(12) -0.0014(12) -0.0148(12)
C57 0.0412(14) 0.0380(15) 0.0292(14) -0.0084(12) -0.0069(12) -0.0181(12)
C58 0.0385(14) 0.0369(15) 0.0371(15) -0.0003(12) -0.0129(12) -0.0151(12)
C59 0.0330(13) 0.0289(13) 0.0334(14) -0.0007(11) -0.0065(12) -0.0133(11)
C60 0.0389(14) 0.0402(15) 0.0312(14) 0.0013(12) -0.0066(12) -0.0206(12)
O13 0.0421(10) 0.0519(11) 0.0334(10) -0.0059(9) 0.0006(8) -0.0261(9)
O14 0.0466(10) 0.0489(11) 0.0323(10) 0.0006(8) -0.0101(8) -0.0223(9)
O15 0.0572(11) 0.0695(13) 0.0396(11) 0.0068(10) -0.0118(10) -0.0318(11)
O16 0.0509(10) 0.0505(11) 0.0318(10) -0.0007(9) -0.0149(9) -0.0203(9)
O17 0.0488(10) 0.0602(12) 0.0322(10) -0.0147(9) 0.0039(9) -0.0285(9)
O18 0.0552(11) 0.0715(13) 0.0417(11) -0.0171(10) -0.0002(10) -0.0364(10)
O19 0.0440(10) 0.0768(13) 0.0363(11) -0.0113(10) 0.0076(9) -0.0373(10)
O20 0.0490(10) 0.0544(11) 0.0348(10) -0.0105(9) -0.0067(9) -0.0209(9)
O21 0.0641(12) 0.0772(14) 0.0360(11) -0.0173(10) -0.0102(10) -0.0295(11)
O22 0.0597(11) 0.0710(13) 0.0335(11) -0.0082(10) -0.0018(10) -0.0345(10)
O23 0.0675(12) 0.0649(13) 0.0347(11) -0.0105(10) -0.0051(10) -0.0328(11)
O24 0.0812(13) 0.0728(13) 0.0404(11) 0.0114(10) -0.0179(10) -0.0500(11)
N25 0.0382(11) 0.0450(12) 0.0307(11) -0.0010(10) -0.0073(10) -0.0249(10)
N26 0.0382(12) 0.0502(13) 0.0359(12) -0.0070(11) -0.0068(10) -0.0206(11)
N27 0.0413(12) 0.0528(14) 0.0330(12) -0.0056(11) -0.0029(10) -0.0240(11)
N28 0.0377(11) 0.0507(13) 0.0323(12) -0.0078(10) 0.0000(10) -0.0245(11)
N29 0.0390(11) 0.0401(12) 0.0286(11) -0.0040(10) -0.0081(10) -0.0186(10)
N30 0.0434(12) 0.0545(14) 0.0250(11) -0.0090(10) -0.0015(10) -0.0234(11)
N31 0.0427(12) 0.0483(13) 0.0333(12) -0.0037(10) -0.0021(10) -0.0283(10)
N32 0.0367(11) 0.0491(13) 0.0291(11) -0.0043(10) -0.0029(10) -0.0245(10)
N33 0.0382(11) 0.0508(13) 0.0315(12) -0.0083(10) -0.0005(10) -0.0243(11)
N34 0.0379(12) 0.0407(12) 0.0278(11) -0.0130(10) 0.0019(10) -0.0154(10)
N35 0.0350(11) 0.0450(13) 0.0319(12) -0.0082(10) -0.0020(10) -0.0178(10)
N36 0.0308(10) 0.0395(12) 0.0320(11) -0.0052(10) -0.0079(9) -0.0148(10)
N37 0.0365(11) 0.0424(12) 0.0279(11) 0.0001(10) -0.0070(10) -0.0202(10)
N38 0.0439(12) 0.0550(14) 0.0293(12) -0.0029(11) -0.0048(10) -0.0288(11)
N39 0.0454(12) 0.0488(13) 0.0316(12) -0.0090(10) 0.0006(10) -0.0286(11)
N40 0.0485(12) 0.0500(13) 0.0296(12) -0.0069(10) -0.0009(10) -0.0277(11)
N41 0.0428(12) 0.0583(14) 0.0318(12) -0.0063(11) -0.0070(10) -0.0282(11)
N42 0.0485(12) 0.0512(14) 0.0353(13) -0.0082(11) 0.0002(11) -0.0301(11)
N43 0.0502(13) 0.0453(13) 0.0381(13) -0.0105(11) -0.0047(11) -0.0252(11)
N44 0.0382(11) 0.0453(13) 0.0314(12) -0.0064(10) -0.0023(10) -0.0208(10)
N45 0.0419(12) 0.0510(13) 0.0338(12) -0.0024(11) -0.0075(10) -0.0246(11)
N46 0.0387(11) 0.0486(13) 0.0298(12) -0.0114(10) -0.0006(10) -0.0244(10)
N47 0.0342(11) 0.0602(14) 0.0319(12) -0.0073(11) -0.0031(10) -0.0254(11)
N48 0.0348(11) 0.0560(14) 0.0326(12) -0.0073(11) -0.0009(10) -0.0250(11)
C61 0.0310(14) 0.0328(15) 0.0333(15) -0.0040(12) -0.0058(12) -0.0074(12)
C62 0.0521(16) 0.0448(16) 0.0342(15) -0.0105(12) -0.0059(13) -0.0249(14)
C63 0.0341(14) 0.0366(15) 0.0336(15) -0.0094(12) 0.0001(12) -0.0131(12)
C64 0.0371(16) 0.0541(19) 0.060(2) -0.0157(16) -0.0028(15) -0.0120(15)
C65 0.0472(14) 0.0475(15) 0.0332(15) -0.0081(12) -0.0076(13) -0.0312(13)
C66 0.0301(13) 0.0424(16) 0.0304(15) -0.0017(13) -0.0030(12) -0.0166(12)
C67 0.0414(14) 0.0537(16) 0.0292(14) -0.0065(12) -0.0017(12) -0.0306(13)
C68 0.0414(14) 0.0454(15) 0.0331(14) -0.0080(12) -0.0062(12) -0.0229(13)
C69 0.0442(14) 0.0445(15) 0.0308(14) -0.0039(12) -0.0073(12) -0.0247(13)
C70 0.0456(15) 0.0483(16) 0.0326(15) 0.0017(13) -0.0090(13) -0.0252(13)
C71 0.0650(18) 0.0470(17) 0.0508(18) 0.0047(14) -0.0164(16) -0.0300(15)
C72 0.0307(14) 0.070(2) 0.0502(18) -0.0064(15) -0.0084(14) -0.0213(14)
C73 0.0378(16) 0.061(2) 0.068(2) -0.0025(17) -0.0025(16) -0.0250(15)
C74 0.0436(14) 0.0557(17) 0.0301(14) 0.0016(13) -0.0114(12) -0.0262(14)
C75 0.0455(15) 0.0400(15) 0.0300(14) -0.0026(12) -0.0001(13) -0.0209(13)
C76 0.074(2) 0.082(2) 0.080(2) -0.0234(19) -0.0161(19) -0.0475(18)
C77 0.0378(14) 0.0616(18) 0.0282(14) -0.0074(14) -0.0071(12) -0.0242(14)
C78 0.0451(15) 0.0422(15) 0.0368(15) -0.0065(12) -0.0048(13) -0.0243(13)
C79 0.0555(18) 0.080(2) 0.076(2) -0.0012(19) -0.0314(17) -0.0269(18)
C80 0.0733(18) 0.0688(19) 0.068(2) -0.0249(17) -0.0039(18) -0.0480(16)
C81 0.070(2) 0.0615(19) 0.070(2) -0.0327(17) -0.0061(18) -0.0331(17)
C82 0.0376(14) 0.0426(16) 0.0330(15) -0.0040(13) -0.0027(12) -0.0160(13)
C83 0.0428(15) 0.0563(18) 0.0313(15) -0.0130(14) 0.0026(13) -0.0256(14)
C84 0.0485(15) 0.080(2) 0.0442(17) -0.0153(15) -0.0016(14) -0.0433(15)
C85 0.0386(14) 0.0569(18) 0.0542(18) -0.0085(15) -0.0078(14) -0.0265(14)
C86 0.0516(16) 0.0530(17) 0.0332(15) -0.0002(13) -0.0094(13) -0.0290(14)
C87 0.0644(17) 0.0618(18) 0.0436(17) -0.0049(14) -0.0061(15) -0.0425(15)
C88 0.0426(15) 0.0576(17) 0.0350(15) -0.0046(13) 0.0048(13) -0.0323(14)
C89 0.0590(19) 0.0469(19) 0.062(2) 0.0002(16) -0.0173(17) -0.0126(16)
C90 0.0432(15) 0.0497(17) 0.0292(15) -0.0088(13) 0.0035(13) -0.0231(14)
C91 0.0501(15) 0.0559(17) 0.0328(15) -0.0025(13) -0.0130(13) -0.0301(14)
C92 0.0457(15) 0.0584(17) 0.0334(15) -0.0109(13) -0.0003(13) -0.0291(14)
C93 0.0425(15) 0.0584(18) 0.0289(14) -0.0113(13) -0.0044(12) -0.0232(14)
C94 0.0451(17) 0.097(3) 0.065(2) -0.0163(19) -0.0234(16) -0.0219(19)
C95 0.0400(14) 0.0548(18) 0.0506(17) 0.0067(14) -0.0183(14) -0.0233(14)
C97 0.0496(15) 0.0552(17) 0.0310(15) -0.0018(13) -0.0041(13) -0.0335(14)
C98 0.0375(13) 0.0448(15) 0.0324(15) -0.0039(12) -0.0028(12) -0.0265(12)
C99 0.0597(19) 0.0387(17) 0.060(2) -0.0057(15) -0.0065(17) -0.0203(15)
C100 0.0562(15) 0.0509(16) 0.0311(15) -0.0040(12) -0.0065(13) -0.0344(14)
C101 0.0520(16) 0.0530(17) 0.0329(15) -0.0066(13) -0.0089(13) -0.0291(14)
C102 0.0348(13) 0.0486(16) 0.0325(14) -0.0041(12) -0.0086(12) -0.0188(13)
C103 0.0298(12) 0.0561(16) 0.0256(13) -0.0025(12) -0.0048(11) -0.0246(12)
C104 0.0391(14) 0.0675(19) 0.0595(19) -0.0159(16) -0.0065(14) -0.0306(14)
C105 0.0305(13) 0.0482(16) 0.0388(16) -0.0095(13) -0.0026(12) -0.0186(12)
C106 0.0390(14) 0.0401(15) 0.0317(14) -0.0008(12) -0.0091(12) -0.0152(13)
C107 0.0486(15) 0.0575(18) 0.0366(15) -0.0082(14) -0.0146(13) -0.0251(14)
C108 0.0433(16) 0.0580(18) 0.0424(17) -0.0118(14) 0.0039(14) -0.0261(15)
C109 0.0356(14) 0.0487(17) 0.0372(16) -0.0108(13) 0.0018(13) -0.0181(13)
C110 0.0388(14) 0.0355(15) 0.0401(16) 0.0007(13) -0.0078(13) -0.0179(12)
C111 0.0407(15) 0.0506(18) 0.0506(18) 0.0052(15) -0.0143(14) -0.0171(14)
C112 0.0390(14) 0.0362(14) 0.0341(15) 0.0000(12) -0.0062(12) -0.0199(12)
C113 0.0592(17) 0.0462(17) 0.0440(17) -0.0175(14) 0.0028(15) -0.0274(15)
C114 0.0356(13) 0.0547(16) 0.0388(15) -0.0081(13) -0.0044(12) -0.0281(13)
C115 0.0503(17) 0.0529(18) 0.0438(17) -0.0185(14) 0.0026(14) -0.0242(15)
C116 0.0480(15) 0.0644(18) 0.0544(18) -0.0193(15) -0.0027(14) -0.0366(14)
C117 0.0703(17) 0.093(2) 0.0496(18) -0.0153(16) -0.0053(16) -0.0605(16)
C118 0.0490(15) 0.0663(18) 0.0270(14) 0.0007(13) -0.0062(13) -0.0369(14)
C119 0.0394(16) 0.062(2) 0.070(2) -0.0071(17) -0.0094(16) -0.0230(15)
C120 0.060(2) 0.047(2) 0.072(2) -0.0095(18) -0.0065(19) -0.0103(18)
C96 0.074(2) 0.0457(19) 0.077(2) -0.0073(18) -0.013(2) -0.0215(18)
O16W 0.0699(13) 0.0890(15) 0.0758(16) -0.0171(13) -0.0142(12) -0.0448(12)
O26W 0.0853(15) 0.0691(14) 0.0598(14) -0.0099(12) -0.0124(12) -0.0361(13)
O25W 0.0546(12) 0.0605(14) 0.0743(15) -0.0059(12) -0.0067(12) -0.0215(11)
O24W 0.0873(16) 0.0658(14) 0.0654(15) -0.0179(12) -0.0100(13) -0.0266(13)
O23W 0.0583(14) 0.0579(14) 0.0837(17) -0.0016(13) -0.0080(13) -0.0126(12)
O22W 0.0788(15) 0.116(2) 0.0788(17) 0.0119(15) -0.0280(14) -0.0477(15)
O21W 0.0802(15) 0.0746(15) 0.0829(17) -0.0232(13) -0.0106(14) -0.0337(13)
O20W 0.0983(16) 0.0633(14) 0.110(2) -0.0120(14) -0.0346(16) -0.0386(13)
O19W 0.0761(15) 0.0808(16) 0.0919(18) -0.0235(14) -0.0095(14) -0.0323(14)
O18W 0.0668(16) 0.0981(19) 0.0671(16) 0.0038(14) -0.0070(13) -0.0190(15)
O17W 0.0831(15) 0.1250(19) 0.130(2) -0.0617(17) -0.0162(16) -0.0546(15)
O15W 0.146(2) 0.0849(17) 0.0713(17) -0.0185(14) 0.0228(17) -0.0697(16)
O14W 0.0882(16) 0.1082(19) 0.0835(17) -0.0050(15) -0.0228(14) -0.0545(15)
O13W 0.0491(14) 0.0614(16) 0.168(3) -0.0077(17) -0.0103(17) -0.0149(13)
O12W 0.1035(17) 0.146(2) 0.0587(15) -0.0182(15) -0.0128(14) -0.0731(17)
O11W 0.1073(19) 0.140(2) 0.0528(15) -0.0003(15) -0.0248(14) -0.0509(18)
O10W 0.125(2) 0.103(2) 0.0793(19) -0.0079(16) -0.0109(17) -0.0530(18)
O9W 0.1303(19) 0.120(2) 0.121(2) 0.0048(18) -0.0554(18) -0.0746(18)
O8W 0.210(3) 0.136(2) 0.117(2) 0.0035(19) -0.047(2) -0.126(2)
O7W 0.203(3) 0.405(6) 0.128(3) -0.104(3) 0.025(3) -0.204(4)
O6W 0.155(3) 0.126(3) 0.104(3) -0.002(2) 0.008(2) -0.036(3)
O5W 0.112(2) 0.137(3) 0.155(3) -0.074(2) 0.011(2) -0.039(2)
O4W 0.153(3) 0.082(2) 0.142(3) 0.007(2) 0.030(3) -0.049(2)
O3W 0.145(3) 0.136(3) 0.226(5) 0.002(3) -0.020(3) -0.060(3)
O2W 0.118(3) 0.323(6) 0.137(3) -0.106(4) -0.006(3) -0.049(4)
O1W 0.191(4) 0.111(3) 0.185(4) -0.057(3) -0.038(3) -0.004(3)

loop_
_atom_type_symbol
_atom_type_description
_atom_type_scat_dispersion_real
_atom_type_scat_dispersion_imag
_atom_type_scat_source
C C 0.0033 0.0016 'International Tables Vol C Tables 4.2.6.8 and 6.1.1.4'
H H 0.0000 0.0000 'International Tables Vol C Tables 4.2.6.8 and 6.1.1.4'
Br Br -0.2901 2.4595 'International Tables Vol C Tables 4.2.6.8 and 6.1.1.4'
N N 0.0061 0.0033 'International Tables Vol C Tables 4.2.6.8 and 6.1.1.4'
O O 0.0106 0.0060 'International Tables Vol C Tables 4.2.6.8 and 6.1.1.4'

loop_
_geom_angle_atom_site_label_1
_geom_angle_atom_site_label_2
_geom_angle_atom_site_label_3
_geom_angle
C04 N01 C08 119.3(2)
C04 N01 C03 121.1(2)
C08 N01 C03 119.6(2)
C011 N02 C013 120.0(2)
C011 N02 C014 121.4(2)
C013 N02 C014 118.5(2)
C03 C02 C01 110.5(3)
C03 C02 H02A 109.6
C01 C02 H02A 109.6
C03 C02 H02B 109.6
C01 C02 H02B 109.6
H02A C02 H02B 108.1
C02 C01 H01A 109.5
C02 C01 H01B 109.5
H01A C01 H01B 109.5
C02 C01 H01C 109.5
H01A C01 H01C 109.5
H01B C01 H01C 109.5
C02 C03 N01 118.3(3)
C02 C03 H03A 107.7
N01 C03 H03A 107.7
C02 C03 H03B 107.7
N01 C03 H03B 107.7
H03A C03 H03B 107.1
C06 C05 C04 120.5(3)
C06 C05 H05A 119.8
C04 C05 H05A 119.8
N01 C04 C05 121.2(3)
N01 C04 H04A 119.4
C05 C04 H04A 119.4
C05 C06 C07 116.3(3)
C05 C06 C09 121.9(2)
C07 C06 C09 121.8(2)
C08 C07 C06 120.7(3)
C08 C07 H07A 119.7
C06 C07 H07A 119.7
N01 C08 C07 122.0(3)
N01 C08 H08A 119.0
C07 C08 H08A 119.0
C010 C09 C012 117.5(3)
C010 C09 C06 121.0(2)
C012 C09 C06 121.4(3)
C013 C012 C09 119.6(3)
C013 C012 H01D 120.2
C09 C012 H01D 120.2
C011 C010 C09 120.3(3)
C011 C010 H01E 119.8
C09 C010 H01E 119.8
N02 C011 C010 121.3(3)
N02 C011 H01F 119.3
C010 C011 H01F 119.3
N02 C013 C012 121.1(3)
N02 C013 H01G 119.4
C012 C013 H01G 119.4
N02 C014 C015 116.2(3)
N02 C014 H01H 108.2
C015 C014 H01H 108.2
N02 C014 H01I 108.2
C015 C014 H01I 108.2
H01H C014 H01I 107.4
C014 C015 C016 109.7(3)
C014 C015 H01J 109.7
C016 C015 H01J 109.7
C014 C015 H01K 109.7
C016 C015 H01K 109.7
H01J C015 H01K 108.2
C015 C016 H01L 109.5
C015 C016 H01M 109.5
H01L C016 H01M 109.5
C015 C016 H01N 109.5
H01L C016 H01N 109.5
H01M C016 H01N 109.5
C12 N1 C24 121.8(2)
C12 N1 C34 112.1(2)
C24 N1 C34 125.5(2)
C26 N2 C19 119.0(2)
C26 N2 C59 112.4(2)
C19 N2 C59 125.3(2)
C16 N3 C34 112.4(2)
C16 N3 C52 120.8(2)
C34 N3 C52 125.0(2)
C12 N4 C8 121.0(2)
C12 N4 C17 112.1(2)
C8 N4 C17 125.2(2)
C23 N5 C52 120.4(2)
C23 N5 C32 112.0(2)
C52 N5 C32 125.2(3)
C50 N6 C53 120.3(2)
C50 N6 C46 112.5(2)
C53 N6 C46 125.4(2)
C10 N7 C24 121.3(2)
C10 N7 C32 112.3(2)
C24 N7 C32 126.2(2)
C47 N8 C8 121.1(2)
C47 N8 C55 112.0(2)
C8 N8 C55 126.6(2)
C57 N9 C36 120.7(2)
C57 N9 C13 111.9(2)
C36 N9 C13 124.4(2)
C26 N10 C42 113.4(2)
C26 N10 C60 121.5(2)
C42 N10 C60 125.1(2)
C38 N11 C60 121.4(2)
C38 N11 C13 112.5(2)
C60 N11 C13 126.0(2)
C57 N12 C7 122.0(2)
C57 N12 C44 112.2(2)
C7 N12 C44 125.1(2)
C22 N13 C58 121.5(2)
C22 N13 C41 112.6(2)
C58 N13 C41 125.1(2)
C51 N14 C40 121.9(2)
C51 N14 C45 112.5(2)
C40 N14 C45 125.2(2)
C43 N15 C36 120.4(2)
C43 N15 C42 111.6(2)
C36 N15 C42 124.8(2)
C51 N16 C55 111.8(2)
C51 N16 C54 120.7(2)
C55 N16 C54 125.5(2)
C22 N17 C7 121.8(2)
C22 N17 C46 111.4(2)
C7 N17 C46 125.9(2)
C50 N18 C9 121.0(2)
C50 N18 C41 113.5(2)
C9 N18 C41 123.9(2)
C10 N19 C9 119.8(2)
C10 N19 C56 113.6(2)
C9 N19 C56 124.5(2)
C38 N20 C53 120.6(2)
C38 N20 C44 112.7(2)
C53 N20 C44 124.8(2)
C23 N21 C58 121.1(2)
C23 N21 C56 112.2(2)
C58 N21 C56 126.4(2)
C47 N22 C45 112.4(2)
C47 N22 C19 120.0(2)
C45 N22 C19 125.2(2)
C43 N23 C40 121.8(2)
C43 N23 C59 112.6(2)
C40 N23 C59 125.5(2)
C16 N24 C17 113.0(2)
C16 N24 C54 120.8(2)
C17 N24 C54 124.7(2)
C28 C1 C32 111.0(3)
C28 C1 H1A 109.4
C32 C1 H1A 109.4
C28 C1 H1B 109.4
C32 C1 H1B 109.4
H1A C1 H1B 108.0
C20 C2 C37 112.8(2)
C20 C2 H2A 109.0
C37 C2 H2A 109.0
C20 C2 H2B 109.0
C37 C2 H2B 109.0
H2A C2 H2B 107.8
C33 C3 C21 112.8(3)
C33 C3 H3A 109.0
C21 C3 H3A 109.0
C33 C3 H3B 109.0
C21 C3 H3B 109.0
H3A C3 H3B 107.8
C30 C4 C55 110.7(3)
C30 C4 H4A 109.5
C55 C4 H4A 109.5
C30 C4 H4B 109.5
C55 C4 H4B 109.5
H4A C4 H4B 108.1
C29 C5 C56 112.4(2)
C29 C5 H5A 109.1
C56 C5 H5A 109.1
C29 C5 H5B 109.1
C56 C5 H5B 109.1
H5A C5 H5B 107.9
C48 C6 C30 113.0(2)
C48 C6 H6A 109.0
C30 C6 H6A 109.0
C48 C6 H6B 109.0
C30 C6 H6B 109.0
H6A C6 H6B 107.8
N12 C7 N17 114.6(2)
N12 C7 H7A 108.6
N17 C7 H7A 108.6
N12 C7 H7B 108.6
N17 C7 H7B 108.6
H7A C7 H7B 107.6
N8 C8 N4 114.2(2)
N8 C8 H8A 108.7
N4 C8 H8A 108.7
N8 C8 H8B 108.7
N4 C8 H8B 108.7
H8A C8 H8B 107.6
N19 C9 N18 114.3(2)
N19 C9 H9A 108.7
N18 C9 H9A 108.7
N19 C9 H9B 108.7
N18 C9 H9B 108.7
H9A C9 H9B 107.6
O2 C10 N19 127.7(3)
O2 C10 N7 124.6(3)
N19 C10 N7 107.7(2)
C34 C11 C35 111.6(2)
C34 C11 H11A 109.3
C35 C11 H11A 109.3
C34 C11 H11B 109.3
C35 C11 H11B 109.3
H11A C11 H11B 108.0
O5 C12 N4 125.5(2)
O5 C12 N1 125.0(2)
N4 C12 N1 109.4(2)
N11 C13 N9 111.6(2)
N11 C13 C31 112.9(2)
N9 C13 C31 112.8(2)
N11 C13 C44 104.01(19)
N9 C13 C44 101.87(19)
C31 C13 C44 112.7(2)
C35 C14 C27 112.3(3)
C35 C14 H14A 109.1
C27 C14 H14A 109.1
C35 C14 H14B 109.1
C27 C14 H14B 109.1
H14A C14 H14B 107.9
C39 C15 C46 111.0(3)
C39 C15 H15A 109.4
C46 C15 H15A 109.4
C39 C15 H15B 109.4
C46 C15 H15B 109.4
H15A C15 H15B 108.0
O7 C16 N3 125.6(2)
O7 C16 N24 126.2(2)
N3 C16 N24 108.2(2)
N24 C17 N4 112.3(2)
N24 C17 C27 113.9(2)
N4 C17 C27 111.9(2)
N24 C17 C34 102.8(2)
N4 C17 C34 103.32(19)
C27 C17 C34 111.8(2)
C49 C18 C39 112.8(3)
C49 C18 H18A 109.0
C39 C18 H18A 109.0
C49 C18 H18B 109.0
C39 C18 H18B 109.0
H18A C18 H18B 107.8
N2 C19 N22 113.5(2)
N2 C19 H19A 108.9
N22 C19 H19A 108.9
N2 C19 H19B 108.9
N22 C19 H19B 108.9
H19A C19 H19B 107.7
C2 C20 C44 110.8(2)
C2 C20 H20A 109.5
C44 C20 H20A 109.5
C2 C20 H20B 109.5
C44 C20 H20B 109.5
H20A C20 H20B 108.1
C25 C21 C3 112.5(3)
C25 C21 H21A 109.1
C3 C21 H21A 109.1
C25 C21 H21B 109.1
C3 C21 H21B 109.1
H21A C21 H21B 107.8
O10 C22 N13 126.1(3)
O10 C22 N17 124.6(3)
N13 C22 N17 109.3(2)
O8 C23 N21 124.7(3)
O8 C23 N5 126.4(3)
N21 C23 N5 108.9(2)
N7 C24 N1 114.5(2)
N7 C24 H24A 108.6
N1 C24 H24A 108.6
N7 C24 H24B 108.6
N1 C24 H24B 108.6
H24A C24 H24B 107.6
C21 C25 C59 110.7(2)
C21 C25 H25A 109.5
C59 C25 H25A 109.5
C21 C25 H25B 109.5
C59 C25 H25B 109.5
H25A C25 H25B 108.1
O3 C26 N10 126.6(3)
O3 C26 N2 125.7(3)
N10 C26 N2 107.7(2)
C17 C27 C14 111.3(2)
C17 C27 H27A 109.4
C14 C27 H27A 109.4
C17 C27 H27B 109.4
C14 C27 H27B 109.4
H27A C27 H27B 108.0
C1 C28 C29 113.2(3)
C1 C28 H28A 108.9
C29 C28 H28A 108.9
C1 C28 H28B 108.9
C29 C28 H28B 108.9
H28A C28 H28B 107.8
C5 C29 C28 112.8(3)
C5 C29 H29A 109.0
C28 C29 H29A 109.0
C5 C29 H29B 109.0
C28 C29 H29B 109.0
H29A C29 H29B 107.8
C4 C30 C6 112.3(3)
C4 C30 H30A 109.2
C6 C30 H30A 109.2
C4 C30 H30B 109.2
C6 C30 H30B 109.2
H30A C30 H30B 107.9
C13 C31 C37 111.6(2)
C13 C31 H31A 109.3
C37 C31 H31A 109.3
C13 C31 H31B 109.3
C37 C31 H31B 109.3
H31A C31 H31B 108.0
N7 C32 N5 112.44(19)
N7 C32 C1 113.3(2)
N5 C32 C1 112.1(2)
N7 C32 C56 103.2(2)
N5 C32 C56 102.5(2)
C1 C32 C56 112.5(2)
C3 C33 C42 112.0(3)
C3 C33 H33A 109.2
C42 C33 H33A 109.2
C3 C33 H33B 109.2
C42 C33 H33B 109.2
H33A C33 H33B 107.9
N3 C34 N1 112.7(2)
N3 C34 C11 113.4(2)
N1 C34 C11 111.8(2)
N3 C34 C17 103.3(2)
N1 C34 C17 102.34(19)
C11 C34 C17 112.4(2)
C14 C35 C11 113.2(3)
C14 C35 H35A 108.9
C11 C35 H35A 108.9
C14 C35 H35B 108.9
C11 C35 H35B 108.9
H35A C35 H35B 107.8
N9 C36 N15 114.0(2)
N9 C36 H36A 108.8
N15 C36 H36A 108.8
N9 C36 H36B 108.8
N15 C36 H36B 108.8
H36A C36 H36B 107.7
C31 C37 C2 112.2(2)
C31 C37 H37A 109.2
C2 C37 H37A 109.2
C31 C37 H37B 109.2
C2 C37 H37B 109.2
H37A C37 H37B 107.9
O4 C38 N11 126.2(2)
O4 C38 N20 125.5(2)
N11 C38 N20 108.2(2)
C18 C39 C15 113.6(3)
C18 C39 H39A 108.9
C15 C39 H39A 108.9
C18 C39 H39B 108.9
C15 C39 H39B 108.9
H39A C39 H39B 107.7
N23 C40 N14 114.6(2)
N23 C40 H40A 108.6
N14 C40 H40A 108.6
N23 C40 H40B 108.6
N14 C40 H40B 108.6
H40A C40 H40B 107.6
N13 C41 N18 113.1(2)
N13 C41 C49 113.0(2)
N18 C41 C49 112.6(2)
N13 C41 C46 103.3(2)
N18 C41 C46 101.7(2)
C49 C41 C46 112.3(2)
N10 C42 N15 113.80(19)
N10 C42 C33 113.1(2)
N15 C42 C33 112.3(2)
N10 C42 C59 102.5(2)
N15 C42 C59 102.4(2)
C33 C42 C59 111.7(2)
O11 C43 N15 125.5(3)
O11 C43 N23 125.7(3)
N15 C43 N23 108.8(2)
N12 C44 N20 112.6(2)
N12 C44 C20 113.4(2)
N20 C44 C20 112.7(2)
N12 C44 C13 103.96(19)
N20 C44 C13 102.0(2)
C20 C44 C13 111.2(2)
N22 C45 N14 112.2(2)
N22 C45 C48 113.7(2)
N14 C45 C48 111.6(2)
N22 C45 C55 103.3(2)
N14 C45 C55 102.9(2)
C48 C45 C55 112.4(2)
N6 C46 N17 112.81(19)
N6 C46 C15 112.9(2)
N17 C46 C15 112.6(2)
N6 C46 C41 103.5(2)
N17 C46 C41 103.0(2)
C15 C46 C41 111.1(2)
O6 C47 N22 126.6(3)
O6 C47 N8 124.7(3)
N22 C47 N8 108.6(2)
C6 C48 C45 111.3(2)
C6 C48 H48A 109.4
C45 C48 H48A 109.4
C6 C48 H48B 109.4
C45 C48 H48B 109.4
H48A C48 H48B 108.0
C18 C49 C41 111.2(2)
C18 C49 H49A 109.4
C41 C49 H49A 109.4
C18 C49 H49B 109.4
C41 C49 H49B 109.4
H49A C49 H49B 108.0
O1 C50 N18 126.3(3)
O1 C50 N6 125.3(3)
N18 C50 N6 108.4(2)
O12 C51 N14 125.9(3)
O12 C51 N16 125.6(2)
N14 C51 N16 108.5(2)
N5 C52 N3 114.4(2)
N5 C52 H52A 108.7
N3 C52 H52A 108.7
N5 C52 H52B 108.7
N3 C52 H52B 108.7
H52A C52 H52B 107.6
N6 C53 N20 114.4(2)
N6 C53 H53A 108.7
N20 C53 H53A 108.7
N6 C53 H53B 108.7
N20 C53 H53B 108.7
H53A C53 H53B 107.6
N24 C54 N16 114.2(2)
N24 C54 H54A 108.7
N16 C54 H54A 108.7
N24 C54 H54B 108.7
N16 C54 H54B 108.7
H54A C54 H54B 107.6
N8 C55 N16 112.63(19)
N8 C55 C4 112.8(2)
N16 C55 C4 112.6(2)
N8 C55 C45 103.1(2)
N16 C55 C45 103.2(2)
C4 C55 C45 111.7(2)
N19 C56 N21 112.8(2)
N19 C56 C5 114.8(2)
N21 C56 C5 111.4(2)
N19 C56 C32 102.4(2)
N21 C56 C32 103.1(2)
C5 C56 C32 111.3(2)
O9 C57 N12 125.7(2)
O9 C57 N9 125.1(2)
N12 C57 N9 109.3(2)
N13 C58 N21 114.3(2)
N13 C58 H58A 108.7
N21 C58 H58A 108.7
N13 C58 H58B 108.7
N21 C58 H58B 108.7
H58A C58 H58B 107.6
N23 C59 N2 113.6(2)
N23 C59 C25 113.4(2)
N2 C59 C25 112.2(2)
N23 C59 C42 102.4(2)
N2 C59 C42 102.3(2)
C25 C59 C42 112.0(2)
N10 C60 N11 114.4(2)
N10 C60 H60A 108.7
N11 C60 H60A 108.7
N10 C60 H60B 108.7
N11 C60 H60B 108.7
H60A C60 H60B 107.6
C61 N25 C62 121.5(2)
C61 N25 C112 112.5(2)
C62 N25 C112 126.0(2)
C101 N26 C68 111.2(2)
C101 N26 C107 122.7(2)
C68 N26 C107 126.0(2)
C90 N27 C92 120.4(2)
C90 N27 C63 111.4(2)
C92 N27 C63 124.6(2)
C91 N28 C93 118.9(2)
C91 N28 C114 111.8(2)
C93 N28 C114 126.0(2)
C66 N29 C75 119.8(2)
C66 N29 C102 111.9(2)
C75 N29 C102 125.6(3)
C77 N30 C107 122.4(2)
C77 N30 C102 112.4(2)
C107 N30 C102 125.1(2)
C90 N31 C108 121.9(2)
C90 N31 C109 112.6(2)
C108 N31 C109 125.3(2)
C65 N32 C62 122.4(2)
C65 N32 C100 112.0(2)
C62 N32 C100 125.5(2)
C70 N33 C118 119.7(2)
C70 N33 C112 111.9(2)
C118 N33 C112 125.0(3)
C98 N34 C75 121.2(2)
C98 N34 C68 110.8(2)
C75 N34 C68 124.0(2)
C98 N35 C78 121.7(2)
C98 N35 C69 112.1(2)
C78 N35 C69 126.2(2)
C66 N36 C82 120.6(2)
C66 N36 C103 113.1(2)
C82 N36 C103 124.6(2)
C61 N37 C82 121.1(2)
C61 N37 C106 112.1(2)
C82 N37 C106 124.9(2)
C77 N38 C74 121.2(2)
C77 N38 C103 113.3(2)
C74 N38 C103 124.6(2)
C110 N39 C109 111.9(3)
C110 N39 C86 120.8(2)
C109 N39 C86 125.2(2)
C83 N40 C114 112.7(2)
C83 N40 C88 121.8(2)
C114 N40 C88 125.4(3)
C97 N41 C118 120.7(2)
C97 N41 C100 111.8(2)
C118 N41 C100 124.6(2)
C91 N42 C86 120.8(2)
C91 N42 C105 112.3(2)
C86 N42 C105 126.4(2)
C83 N43 C108 121.4(2)
C83 N43 C105 112.8(3)
C108 N43 C105 124.7(2)
C101 N44 C92 119.9(2)
C101 N44 C69 111.9(2)
C92 N44 C69 123.3(2)
C70 N45 C74 121.3(2)
C70 N45 C106 112.3(3)
C74 N45 C106 125.8(2)
C110 N46 C63 112.7(2)
C110 N46 C78 121.7(2)
C63 N46 C78 125.5(2)
C97 N47 C88 121.5(2)
C97 N47 C67 112.4(2)
C88 N47 C67 126.0(2)
C65 N48 C67 111.3(2)
C65 N48 C93 119.4(2)
C67 N48 C93 125.9(2)
O14 C61 N25 125.6(3)
O14 C61 N37 125.1(3)
N25 C61 N37 109.2(2)
N25 C62 N32 114.4(2)
N25 C62 H62A 108.7
N32 C62 H62A 108.7
N25 C62 H62B 108.7
N32 C62 H62B 108.7
H62A C62 H62B 107.6
N46 C63 N27 113.0(2)
N46 C63 C115 112.0(2)
N27 C63 C115 113.8(2)
N46 C63 C109 102.8(2)
N27 C63 C109 102.1(2)
C115 C63 C109 112.3(2)
C89 C64 C109 110.8(2)
C89 C64 H64A 109.5
C109 C64 H64A 109.5
C89 C64 H64B 109.5
C109 C64 H64B 109.5
H64A C64 H64B 108.1
O13 C65 N48 126.0(2)
O13 C65 N32 125.3(2)
N48 C65 N32 108.7(2)
O16 C66 N36 125.7(3)
O16 C66 N29 125.6(2)
N36 C66 N29 108.7(2)
N47 C67 N48 112.6(2)
N47 C67 C84 113.0(2)
N48 C67 C84 112.0(2)
N47 C67 C100 103.2(2)
N48 C67 C100 102.6(2)
C84 C67 C100 112.6(2)
N26 C68 N34 113.1(2)
N26 C68 C116 112.6(2)
N34 C68 C116 112.9(2)
N26 C68 C69 103.5(2)
N34 C68 C69 102.2(2)
C116 C68 C69 111.7(2)
N35 C69 N44 112.7(2)
N35 C69 C113 112.8(2)
N44 C69 C113 112.8(2)
N35 C69 C68 103.1(2)
N44 C69 C68 101.7(2)
C113 C69 C68 112.8(2)
O18 C70 N45 125.0(3)
O18 C70 N33 126.0(3)
N45 C70 N33 109.0(2)
C112 C71 C96 111.9(3)
C112 C71 H71A 109.2
C96 C71 H71A 109.2
C112 C71 H71B 109.2
C96 C71 H71B 109.2
H71A C71 H71B 107.9
C95 C72 C73 112.0(3)
C95 C72 H72A 109.2
C73 C72 H72A 109.2
C95 C72 H72B 109.2
C73 C72 H72B 109.2
H72A C72 H72B 107.9
C85 C73 C72 113.5(3)
C85 C73 H73A 108.9
C72 C73 H73A 108.9
C85 C73 H73B 108.9
C72 C73 H73B 108.9
H73A C73 H73B 107.7
N38 C74 N45 114.2(2)
N38 C74 H74A 108.7
N45 C74 H74A 108.7
N38 C74 H74B 108.7
N45 C74 H74B 108.7
H74A C74 H74B 107.6
N29 C75 N34 114.5(2)
N29 C75 H75A 108.6
N34 C75 H75A 108.6
N29 C75 H75B 108.6
N34 C75 H75B 108.6
H75A C75 H75B 107.6
C116 C76 C81 113.4(3)
C116 C76 H76A 108.9
C81 C76 H76A 108.9
C116 C76 H76B 108.9
C81 C76 H76B 108.9
H76A C76 H76B 107.7
O22 C77 N38 126.0(3)
O22 C77 N30 125.5(3)
N38 C77 N30 108.4(2)
N35 C78 N46 114.9(2)
N35 C78 H78A 108.5
N46 C78 H78A 108.5
N35 C78 H78B 108.5
N46 C78 H78B 108.5
H78A C78 H78B 107.5
C119 C79 C94 112.8(3)
C119 C79 H79A 109.0
C94 C79 H79A 109.0
C119 C79 H79B 109.0
C94 C79 H79B 109.0
H79A C79 H79B 107.8
C87 C80 C117 112.2(3)
C87 C80 H80A 109.2
C117 C80 H80A 109.2
C87 C80 H80B 109.2
C117 C80 H80B 109.2
H80A C80 H80B 107.9
C113 C81 C76 111.7(3)
C113 C81 H81A 109.3
C76 C81 H81A 109.3
C113 C81 H81B 109.3
C76 C81 H81B 109.3
H81A C81 H81B 107.9
N36 C82 N37 113.7(2)
N36 C82 H82A 108.8
N37 C82 H82A 108.8
N36 C82 H82B 108.8
N37 C82 H82B 108.8
H82A C82 H82B 107.7
O23 C83 N43 126.6(3)
O23 C83 N40 124.8(3)
N43 C83 N40 108.5(2)
C117 C84 C67 109.0(2)
C117 C84 H84A 109.9
C67 C84 H84A 109.9
C117 C84 H84B 109.9
C67 C84 H84B 109.9
H84A C84 H84B 108.3
C73 C85 C102 110.3(3)
C73 C85 H85A 109.6
C102 C85 H85A 109.6
C73 C85 H85B 109.6
C102 C85 H85B 109.6
H85A C85 H85B 108.1
N42 C86 N39 114.1(2)
N42 C86 H86A 108.7
N39 C86 H86A 108.7
N42 C86 H86B 108.7
N39 C86 H86B 108.7
H86A C86 H86B 107.6
C100 C87 C80 112.0(3)
C100 C87 H87A 109.2
C80 C87 H87A 109.2
C100 C87 H87B 109.2
C80 C87 H87B 109.2
H87A C87 H87B 107.9
N47 C88 N40 116.1(2)
N47 C88 H88A 108.3
N40 C88 H88A 108.3
N47 C88 H88B 108.3
N40 C88 H88B 108.3
H88A C88 H88B 107.4
C99 C89 C64 112.5(3)
C99 C89 H89A 109.1
C64 C89 H89A 109.1
C99 C89 H89B 109.1
C64 C89 H89B 109.1
H89A C89 H89B 107.8
O24 C90 N31 126.1(3)
O24 C90 N27 124.5(3)
N31 C90 N27 109.3(2)
O19 C91 N28 125.7(3)
O19 C91 N42 125.3(3)
N28 C91 N42 109.0(2)
N44 C92 N27 112.4(2)
N44 C92 H92A 109.1
N27 C92 H92A 109.1
N44 C92 H92B 109.1
N27 C92 H92B 109.1
H92A C92 H92B 107.9
N28 C93 N48 113.9(2)
N28 C93 H93A 108.8
N48 C93 H93A 108.8
N28 C93 H93B 108.8
N48 C93 H93B 108.8
H93A C93 H93B 107.7
C79 C94 C104 112.7(3)
C79 C94 H94A 109.1
C104 C94 H94A 109.1
C79 C94 H94B 109.1
C104 C94 H94B 109.1
H94A C94 H94B 107.8
C103 C95 C72 110.4(2)
C103 C95 H95A 109.6
C72 C95 H95A 109.6
C103 C95 H95B 109.6
C72 C95 H95B 109.6
H95A C95 H95B 108.1
O21 C97 N41 125.3(3)
O21 C97 N47 126.1(3)
N41 C97 N47 108.5(3)
O20 C98 N35 125.3(2)
O20 C98 N34 125.6(2)
N35 C98 N34 109.1(2)
C89 C99 C115 113.4(3)
C89 C99 H99A 108.9
C115 C99 H99A 108.9
C89 C99 H99B 108.9
C115 C99 H99B 108.9
H99A C99 H99B 107.7
N32 C100 N41 112.6(2)
N32 C100 C87 113.0(2)
N41 C100 C87 113.2(2)
N32 C100 C67 102.8(2)
N41 C100 C67 102.0(2)
C87 C100 C67 112.3(3)
O15 C101 N44 126.6(3)
O15 C101 N26 124.4(3)
N44 C101 N26 109.0(2)
N29 C102 N30 113.7(2)
N29 C102 C85 112.8(2)
N30 C102 C85 111.5(3)
N29 C102 C103 103.8(2)
N30 C102 C103 102.9(2)
C85 C102 C103 111.4(2)
N38 C103 N36 113.3(2)
N38 C103 C95 113.1(2)
N36 C103 C95 112.5(2)
N38 C103 C102 102.4(2)
N36 C103 C102 102.1(2)
C95 C103 C102 112.5(2)
C94 C104 C114 109.8(3)
C94 C104 H10A 109.7
C114 C104 H10A 109.7
C94 C104 H10B 109.7
C114 C104 H10B 109.7
H10A C104 H10B 108.2
N42 C105 N43 112.6(2)
N42 C105 C119 112.7(2)
N43 C105 C119 113.1(2)
N42 C105 C114 103.2(2)
N43 C105 C114 102.3(2)
C119 C105 C114 112.2(3)
N45 C106 N37 112.8(2)
N45 C106 C111 113.1(2)
N37 C106 C111 112.2(2)
N45 C106 C112 103.4(2)
N37 C106 C112 101.7(2)
C111 C106 C112 112.7(2)
N30 C107 N26 115.0(2)
N30 C107 H10C 108.5
N26 C107 H10C 108.5
N30 C107 H10D 108.5
N26 C107 H10D 108.5
H10C C107 H10D 107.5
N31 C108 N43 114.5(2)
N31 C108 H10E 108.6
N43 C108 H10E 108.6
N31 C108 H10F 108.6
N43 C108 H10F 108.6
H10E C108 H10F 107.6
N31 C109 N39 114.0(2)
N31 C109 C64 113.9(2)
N39 C109 C64 110.6(2)
N31 C109 C63 103.3(2)
N39 C109 C63 102.5(2)
C64 C109 C63 111.8(3)
O17 C110 N39 125.9(3)
O17 C110 N46 125.3(3)
N39 C110 N46 108.7(2)
C120 C111 C106 110.1(3)
C120 C111 H11C 109.6
C106 C111 H11C 109.6
C120 C111 H11D 109.6
C106 C111 H11D 109.6
H11C C111 H11D 108.2
N33 C112 N25 112.8(2)
N33 C112 C71 113.4(2)
N25 C112 C71 112.7(3)
N33 C112 C106 102.3(2)
N25 C112 C106 103.1(2)
C71 C112 C106 111.5(2)
C81 C113 C69 109.9(2)
C81 C113 H11E 109.7
C69 C113 H11E 109.7
C81 C113 H11F 109.7
C69 C113 H11F 109.7
H11E C113 H11F 108.2
N40 C114 N28 112.3(2)
N40 C114 C104 113.6(2)
N28 C114 C104 112.2(2)
N40 C114 C105 103.1(2)
N28 C114 C105 103.3(2)
C104 C114 C105 111.4(2)
C63 C115 C99 112.3(3)
C63 C115 H11G 109.1
C99 C115 H11G 109.1
C63 C115 H11H 109.1
C99 C115 H11H 109.1
H11G C115 H11H 107.9
C68 C116 C76 111.8(2)
C68 C116 H11I 109.3
C76 C116 H11I 109.3
C68 C116 H11J 109.3
C76 C116 H11J 109.3
H11I C116 H11J 107.9
C84 C117 C80 112.3(3)
C84 C117 H11K 109.1
C80 C117 H11K 109.1
C84 C117 H11L 109.1
C80 C117 H11L 109.1
H11K C117 H11L 107.9
N33 C118 N41 114.1(2)
N33 C118 H11M 108.7
N41 C118 H11M 108.7
N33 C118 H11N 108.7
N41 C118 H11N 108.7
H11M C118 H11N 107.6
C105 C119 C79 113.0(3)
C105 C119 H11O 109.0
C79 C119 H11O 109.0
C105 C119 H11P 109.0
C79 C119 H11P 109.0
H11O C119 H11P 107.8
C111 C120 C96 112.5(3)
C111 C120 H12A 109.1
C96 C120 H12A 109.1
C111 C120 H12B 109.1
C96 C120 H12B 109.1
H12A C120 H12B 107.8
C71 C96 C120 113.2(3)
C71 C96 H96A 108.9
C120 C96 H96A 108.9
C71 C96 H96B 108.9
C120 C96 H96B 108.9
H96A C96 H96B 107.7

loop_
_geom_bond_atom_site_label_1
_geom_bond_atom_site_label_2
_geom_bond_distance
N01 C04 1.314(3)
N01 C08 1.337(3)
N01 C03 1.487(4)
N02 C011 1.331(4)
N02 C013 1.346(4)
N02 C014 1.491(4)
C02 C03 1.477(4)
C02 C01 1.521(5)
C02 H02A 0.9700
C02 H02B 0.9700
C01 H01A 0.9600
C01 H01B 0.9600
C01 H01C 0.9600
C03 H03A 0.9700
C03 H03B 0.9700
C05 C06 1.378(4)
C05 C04 1.391(4)
C05 H05A 0.9300
C04 H04A 0.9300
C06 C07 1.385(4)
C06 C09 1.476(4)
C07 C08 1.356(4)
C07 H07A 0.9300
C08 H08A 0.9300
C09 C010 1.374(4)
C09 C012 1.406(4)
C012 C013 1.370(4)
C012 H01D 0.9300
C010 C011 1.373(4)
C010 H01E 0.9300
C011 H01F 0.9300
C013 H01G 0.9300
C014 C015 1.512(5)
C014 H01H 0.9700
C014 H01I 0.9700
C015 C016 1.517(5)
C015 H01J 0.9700
C015 H01K 0.9700
C016 H01L 0.9600
C016 H01M 0.9600
C016 H01N 0.9600
O1 C50 1.231(3)
O2 C10 1.217(3)
O3 C26 1.208(3)
O4 C38 1.221(3)
O5 C12 1.230(3)
O6 C47 1.221(3)
O7 C16 1.228(3)
O8 C23 1.215(3)
O9 C57 1.231(3)
O10 C22 1.224(3)
O11 C43 1.221(3)
O12 C51 1.228(3)
N1 C12 1.370(3)
N1 C24 1.448(3)
N1 C34 1.469(3)
N2 C26 1.375(3)
N2 C19 1.452(4)
N2 C59 1.455(3)
N3 C16 1.372(3)
N3 C34 1.456(4)
N3 C52 1.461(3)
N4 C12 1.354(3)
N4 C8 1.453(3)
N4 C17 1.462(3)
N5 C23 1.373(4)
N5 C52 1.448(3)
N5 C32 1.472(3)
N6 C50 1.375(4)
N6 C53 1.447(3)
N6 C46 1.459(3)
N7 C10 1.385(4)
N7 C24 1.440(4)
N7 C32 1.459(3)
N8 C47 1.371(4)
N8 C8 1.439(4)
N8 C55 1.452(3)
N9 C57 1.375(3)
N9 C36 1.451(3)
N9 C13 1.473(3)
N10 C26 1.372(4)
N10 C42 1.443(3)
N10 C60 1.451(3)
N11 C38 1.372(3)
N11 C60 1.451(3)
N11 C13 1.456(3)
N12 C57 1.363(3)
N12 C7 1.445(3)
N12 C44 1.449(3)
N13 C22 1.368(3)
N13 C58 1.439(4)
N13 C41 1.441(3)
N14 C51 1.361(3)
N14 C40 1.462(4)
N14 C45 1.467(3)
N15 C43 1.364(3)
N15 C36 1.451(4)
N15 C42 1.465(3)
N16 C51 1.377(4)
N16 C55 1.460(3)
N16 C54 1.461(3)
N17 C22 1.382(4)
N17 C7 1.459(4)
N17 C46 1.460(3)
N18 C50 1.362(3)
N18 C9 1.460(4)
N18 C41 1.471(4)
N19 C10 1.371(4)
N19 C9 1.441(4)
N19 C56 1.447(3)
N20 C38 1.388(3)
N20 C53 1.451(3)
N20 C44 1.467(3)
N21 C23 1.372(3)
N21 C58 1.452(4)
N21 C56 1.469(4)
N22 C47 1.368(4)
N22 C45 1.444(3)
N22 C19 1.453(4)
N23 C43 1.371(3)
N23 C40 1.448(4)
N23 C59 1.454(3)
N24 C16 1.379(3)
N24 C17 1.450(4)
N24 C54 1.455(3)
C1 C28 1.509(4)
C1 C32 1.518(4)
C1 H1A 0.9700
C1 H1B 0.9700
C2 C20 1.510(4)
C2 C37 1.534(4)
C2 H2A 0.9700
C2 H2B 0.9700
C3 C33 1.522(4)
C3 C21 1.551(5)
C3 H3A 0.9700
C3 H3B 0.9700
C4 C30 1.521(4)
C4 C55 1.526(4)
C4 H4A 0.9700
C4 H4B 0.9700
C5 C29 1.508(4)
C5 C56 1.529(4)
C5 H5A 0.9700
C5 H5B 0.9700
C6 C48 1.521(4)
C6 C30 1.529(5)
C6 H6A 0.9700
C6 H6B 0.9700
C7 H7A 0.9700
C7 H7B 0.9700
C8 H8A 0.9700
C8 H8B 0.9700
C9 H9A 0.9700
C9 H9B 0.9700
C11 C34 1.509(4)
C11 C35 1.536(5)
C11 H11A 0.9700
C11 H11B 0.9700
C13 C31 1.508(4)
C13 C44 1.573(3)
C14 C35 1.517(4)
C14 C27 1.531(4)
C14 H14A 0.9700
C14 H14B 0.9700
C15 C39 1.516(4)
C15 C46 1.519(4)
C15 H15A 0.9700
C15 H15B 0.9700
C17 C27 1.507(4)
C17 C34 1.571(3)
C18 C49 1.511(4)
C18 C39 1.512(5)
C18 H18A 0.9700
C18 H18B 0.9700
C19 H19A 0.9700
C19 H19B 0.9700
C20 C44 1.516(4)
C20 H20A 0.9700
C20 H20B 0.9700
C21 C25 1.497(4)
C21 H21A 0.9700
C21 H21B 0.9700
C24 H24A 0.9700
C24 H24B 0.9700
C25 C59 1.547(3)
C25 H25A 0.9700
C25 H25B 0.9700
C27 H27A 0.9700
C27 H27B 0.9700
C28 C29 1.525(5)
C28 H28A 0.9700
C28 H28B 0.9700
C29 H29A 0.9700
C29 H29B 0.9700
C30 H30A 0.9700
C30 H30B 0.9700
C31 C37 1.527(4)
C31 H31A 0.9700
C31 H31B 0.9700
C32 C56 1.573(4)
C33 C42 1.541(4)
C33 H33A 0.9700
C33 H33B 0.9700
C35 H35A 0.9700
C35 H35B 0.9700
C36 H36A 0.9700
C36 H36B 0.9700
C37 H37A 0.9700
C37 H37B 0.9700
C39 H39A 0.9700
C39 H39B 0.9700
C40 H40A 0.9700
C40 H40B 0.9700
C41 C49 1.518(4)
C41 C46 1.581(4)
C42 C59 1.576(4)
C45 C48 1.533(3)
C45 C55 1.555(4)
C48 H48A 0.9700
C48 H48B 0.9700
C49 H49A 0.9700
C49 H49B 0.9700
C52 H52A 0.9700
C52 H52B 0.9700
C53 H53A 0.9700
C53 H53B 0.9700
C54 H54A 0.9700
C54 H54B 0.9700
C58 H58A 0.9700
C58 H58B 0.9700
C60 H60A 0.9700
C60 H60B 0.9700
O13 C65 1.221(3)
O14 C61 1.236(3)
O15 C101 1.234(3)
O16 C66 1.227(3)
O17 C110 1.231(3)
O18 C70 1.225(3)
O19 C91 1.214(3)
O20 C98 1.230(3)
O21 C97 1.220(4)
O22 C77 1.216(3)
O23 C83 1.228(3)
O24 C90 1.225(3)
N25 C61 1.345(4)
N25 C62 1.447(4)
N25 C112 1.465(3)
N26 C101 1.377(3)
N26 C68 1.460(3)
N26 C107 1.461(3)
N27 C90 1.373(4)
N27 C92 1.464(4)
N27 C63 1.476(3)
N28 C91 1.374(4)
N28 C93 1.447(4)
N28 C114 1.461(3)
N29 C66 1.374(4)
N29 C75 1.445(3)
N29 C102 1.454(3)
N30 C77 1.371(4)
N30 C107 1.441(4)
N30 C102 1.461(3)
N31 C90 1.358(4)
N31 C108 1.440(4)
N31 C109 1.449(3)
N32 C65 1.372(3)
N32 C62 1.449(3)
N32 C100 1.457(3)
N33 C70 1.385(4)
N33 C118 1.439(4)
N33 C112 1.463(3)
N34 C98 1.367(3)
N34 C75 1.451(3)
N34 C68 1.474(4)
N35 C98 1.367(3)
N35 C78 1.448(3)
N35 C69 1.453(4)
N36 C66 1.369(3)
N36 C82 1.455(4)
N36 C103 1.460(4)
N37 C61 1.373(4)
N37 C82 1.457(4)
N37 C106 1.467(3)
N38 C77 1.361(4)
N38 C74 1.446(4)
N38 C103 1.453(3)
N39 C110 1.362(4)
N39 C109 1.465(4)
N39 C86 1.466(4)
N40 C83 1.370(4)
N40 C114 1.450(3)
N40 C88 1.453(4)
N41 C97 1.369(3)
N41 C118 1.461(3)
N41 C100 1.480(4)
N42 C91 1.379(4)
N42 C86 1.429(4)
N42 C105 1.453(3)
N43 C83 1.358(4)
N43 C108 1.460(4)
N43 C105 1.464(4)
N44 C101 1.362(3)
N44 C92 1.462(3)
N44 C69 1.468(3)
N45 C70 1.363(4)
N45 C74 1.451(4)
N45 C106 1.458(4)
N46 C110 1.365(4)
N46 C63 1.454(3)
N46 C78 1.470(4)
N47 C97 1.369(4)
N47 C88 1.442(3)
N47 C67 1.456(4)
N48 C65 1.366(3)
N48 C67 1.464(3)
N48 C93 1.473(3)
C62 H62A 0.9700
C62 H62B 0.9700
C63 C115 1.516(4)
C63 C109 1.569(4)
C64 C89 1.515(5)
C64 C109 1.534(4)
C64 H64A 0.9700
C64 H64B 0.9700
C67 C84 1.535(4)
C67 C100 1.557(4)
C68 C116 1.521(4)
C68 C69 1.561(4)
C69 C113 1.533(4)
C71 C112 1.513(4)
C71 C96 1.519(4)
C71 H71A 0.9700
C71 H71B 0.9700
C72 C95 1.520(4)
C72 C73 1.535(5)
C72 H72A 0.9700
C72 H72B 0.9700
C73 C85 1.508(4)
C73 H73A 0.9700
C73 H73B 0.9700
C74 H74A 0.9700
C74 H74B 0.9700
C75 H75A 0.9700
C75 H75B 0.9700
C76 C116 1.525(5)
C76 C81 1.529(4)
C76 H76A 0.9700
C76 H76B 0.9700
C78 H78A 0.9700
C78 H78B 0.9700
C79 C119 1.513(5)
C79 C94 1.519(5)
C79 H79A 0.9700
C79 H79B 0.9700
C80 C87 1.531(5)
C80 C117 1.536(5)
C80 H80A 0.9700
C80 H80B 0.9700
C81 C113 1.519(5)
C81 H81A 0.9700
C81 H81B 0.9700
C82 H82A 0.9700
C82 H82B 0.9700
C84 C117 1.529(4)
C84 H84A 0.9700
C84 H84B 0.9700
C85 C102 1.526(4)
C85 H85A 0.9700
C85 H85B 0.9700
C86 H86A 0.9700
C86 H86B 0.9700
C87 C100 1.502(4)
C87 H87A 0.9700
C87 H87B 0.9700
C88 H88A 0.9700
C88 H88B 0.9700
C89 C99 1.511(5)
C89 H89A 0.9700
C89 H89B 0.9700
C92 H92A 0.9700
C92 H92B 0.9700
C93 H93A 0.9700
C93 H93B 0.9700
C94 C104 1.521(4)
C94 H94A 0.9700
C94 H94B 0.9700
C95 C103 1.510(4)
C95 H95A 0.9700
C95 H95B 0.9700
C99 C115 1.532(4)
C99 H99A 0.9700
C99 H99B 0.9700
C102 C103 1.574(4)
C104 C114 1.549(4)
C104 H10A 0.9700
C104 H10B 0.9700
C105 C119 1.509(4)
C105 C114 1.569(4)
C106 C111 1.517(4)
C106 C112 1.574(4)
C107 H10C 0.9700
C107 H10D 0.9700
C108 H10E 0.9700
C108 H10F 0.9700
C111 C120 1.509(5)
C111 H11C 0.9700
C111 H11D 0.9700
C113 H11E 0.9700
C113 H11F 0.9700
C115 H11G 0.9700
C115 H11H 0.9700
C116 H11I 0.9700
C116 H11J 0.9700
C117 H11K 0.9700
C117 H11L 0.9700
C118 H11M 0.9700
C118 H11N 0.9700
C119 H11O 0.9700
C119 H11P 0.9700
C120 C96 1.523(5)
C120 H12A 0.9700
C120 H12B 0.9700
C96 H96A 0.9700
C96 H96B 0.9700

loop_
_platon_squeeze_void_nr
_platon_squeeze_void_average_x
_platon_squeeze_void_average_y
_platon_squeeze_void_average_z
_platon_squeeze_void_volume
_platon_squeeze_void_count_electrons
_platon_squeeze_void_content
1 0.000 0.500 0.000 557 216 '1Br and 5H2O '
2 0.148 0.628 0.553 45 18 ' '
3 0.460 0.111 0.322 52 18 ' '
4 0.540 0.889 0.678 52 20 ' '
5 0.852 0.372 0.447 45 17 ' '
